data_7217166
loop_
_publ_author_name
'Lobana, Tarlok S.'
'Sandhu, Amanpreet K.'
'Sultana, Razia'
'Castineiras, Alfonso'
'Butcher, Ray J.'
'Jasinski, Jerry P.'

_publ_section_title
;
 Coordination variability of CuIin multidonor heterocyclic thioamides:
 synthesis, crystal structures, luminescent properties and ESI-mass
 studies of complexes
;
_journal_issue 58
_journal_name_full 'RSC Advances'
_journal_page_first 30511
_journal_paper_doi 10.1039/C4RA02748E
_journal_volume 4
_journal_year 2014
_chemical_formula_moiety 'C76 H63 Br Cu2 N2 P4 S2'
_chemical_formula_sum 'C76 H63 Br Cu2 N2 P4 S2'
_chemical_formula_weight 1399.27
_chemical_name_systematic
; 
 ? 
;
_space_group_IT_number 2
_symmetry_cell_setting triclinic
_symmetry_space_group_name_Hall '-P 1'
_symmetry_space_group_name_H-M 'P -1'
_atom_sites_solution_hydrogens geom
_atom_sites_solution_primary direct
_atom_sites_solution_secondary difmap
_audit_creation_method SHELXL-97
_cell_angle_alpha 67.538(2)
_cell_angle_beta 69.421(2)
_cell_angle_gamma 80.7420(10)
_cell_formula_units_Z 4
_cell_length_a 17.5439(3)
_cell_length_b 18.7998(3)
_cell_length_c 22.7125(4)
_cell_measurement_reflns_used 31120
_cell_measurement_temperature 123(2)
_cell_measurement_theta_max 37.6170
_cell_measurement_theta_min 4.9014
_cell_volume 6477.9(2)
_computing_cell_refinement
;
CrysAlisPro, Oxford Diffraction Ltd.,
Version 1.171.34.44 (release 25-10-2010 CrysAlis171 .NET)
(compiled Oct 25 2010,18:11:34)
;
_computing_data_collection
;
CrysAlisPro, Oxford Diffraction Ltd.,
Version 1.171.34.44 (release 25-10-2010 CrysAlis171 .NET)
(compiled Oct 25 2010,18:11:34)
;
_computing_data_reduction
;
CrysAlisPro, Oxford Diffraction Ltd.,
Version 1.171.34.44 (release 25-10-2010 CrysAlis171 .NET)
(compiled Oct 25 2010,18:11:34)
;
_computing_molecular_graphics 'SHELXTL (Sheldrick, 2008)'
_computing_publication_material 'SHELXTL (Sheldrick, 2008)'
_computing_structure_refinement 'SHELXL-97 (Sheldrick, 2008)'
_computing_structure_solution 'SHELXS-97 (Sheldrick, 2008)'
_diffrn_ambient_temperature 123(2)
_diffrn_detector_area_resol_mean 10.5081
_diffrn_measured_fraction_theta_full 0.990
_diffrn_measured_fraction_theta_max 0.940
_diffrn_measurement_device_type 'Xcalibur, Ruby, Gemini'
_diffrn_measurement_method '\w scans'
_diffrn_radiation_monochromator graphite
_diffrn_radiation_source 'Enhance (Mo) X-ray Source'
_diffrn_radiation_type MoK\a
_diffrn_radiation_wavelength 0.71073
_diffrn_reflns_av_R_equivalents 0.0641
_diffrn_reflns_av_sigmaI/netI 0.1086
_diffrn_reflns_limit_h_max 20
_diffrn_reflns_limit_h_min -30
_diffrn_reflns_limit_k_max 29
_diffrn_reflns_limit_k_min -32
_diffrn_reflns_limit_l_max 34
_diffrn_reflns_limit_l_min -38
_diffrn_reflns_number 134549
_diffrn_reflns_theta_full 25.00
_diffrn_reflns_theta_max 37.71
_diffrn_reflns_theta_min 4.91
_exptl_absorpt_coefficient_mu 1.483
_exptl_absorpt_correction_T_max 1.00000
_exptl_absorpt_correction_T_min 0.84753
_exptl_absorpt_correction_type multi-scan
_exptl_absorpt_process_details
;
CrysAlisPro, Oxford Diffraction Ltd.,
Version 1.171.34.44 (release 25-10-2010 CrysAlis171 .NET)
(compiled Oct 25 2010,18:11:34)
Empirical absorption correction using spherical harmonics,
 implemented in SCALE3 ABSPACK scaling algorithm.
;
_exptl_crystal_colour 'pale yellow-orange'
_exptl_crystal_density_diffrn 1.435
_exptl_crystal_density_method 'not measured'
_exptl_crystal_description prism
_exptl_crystal_F_000 2872
_exptl_crystal_size_max 0.45
_exptl_crystal_size_mid 0.35
_exptl_crystal_size_min 0.26
_refine_diff_density_max 1.480
_refine_diff_density_min -2.228
_refine_diff_density_rms 0.123
_refine_ls_extinction_method none
_refine_ls_goodness_of_fit_ref 1.019
_refine_ls_hydrogen_treatment mixed
_refine_ls_matrix_type full
_refine_ls_number_parameters 1573
_refine_ls_number_reflns 65025
_refine_ls_number_restraints 0
_refine_ls_restrained_S_all 1.019
_refine_ls_R_factor_all 0.1342
_refine_ls_R_factor_gt 0.0683
_refine_ls_shift/su_max 0.006
_refine_ls_shift/su_mean 0.000
_refine_ls_structure_factor_coef Fsqd
_refine_ls_weighting_details 'calc w=1/[\s^2^(Fo^2^)+(0.0627P)^2^+1.9950P] where P=(Fo^2^+2Fc^2^)/3'
_refine_ls_weighting_scheme calc
_refine_ls_wR_factor_gt 0.1416
_refine_ls_wR_factor_ref 0.1722
_reflns_number_gt 37449
_reflns_number_total 65025
_reflns_threshold_expression I>2\s(I)
_cod_data_source_file c4ra02748e3.cif
_cod_data_source_block 5
_cod_original_cell_volume 6477.95(19)
_cod_database_code 7217166

loop_
_symmetry_equiv_pos_as_xyz
'x, y, z'
'-x, -y, -z'

loop_
_atom_site_label
_atom_site_type_symbol
_atom_site_fract_x
_atom_site_fract_y
_atom_site_fract_z
_atom_site_U_iso_or_equiv
_atom_site_adp_type
_atom_site_occupancy
_atom_site_symmetry_multiplicity
_atom_site_calc_flag
_atom_site_refinement_flags
_atom_site_disorder_assembly
_atom_site_disorder_group
Cu1A Cu 0.491173(17) 0.815364(18) 0.844502(15) 0.01764(6) Uani 1 1 d . . .
Cu2A Cu 0.695755(16) 0.972753(18) 0.653958(15) 0.01764(6) Uani 1 1 d . . .
Br1A Br 0.628566(15) 0.855009(17) 0.752921(14) 0.02828(7) Uani 1 1 d . . .
S1A S 0.40585(4) 0.92578(4) 0.84455(3) 0.02438(13) Uani 1 1 d . A .
S2A S 0.60588(4) 1.03657(4) 0.59540(3) 0.02575(14) Uani 1 1 d . A .
P1A P 0.53044(3) 0.75549(4) 0.93753(3) 0.01596(11) Uani 1 1 d . . .
P2A P 0.43534(4) 0.75134(4) 0.80246(3) 0.01883(12) Uani 1 1 d . . .
P3A P 0.78683(4) 0.90715(4) 0.59119(3) 0.01971(12) Uani 1 1 d . . .
P4A P 0.73448(3) 1.04384(4) 0.70006(3) 0.01615(11) Uani 1 1 d . . .
C1A C 0.57519(13) 0.81580(14) 0.96257(12) 0.0170(4) Uani 1 1 d . . .
C2A C 0.55511(15) 0.89400(15) 0.94396(13) 0.0223(5) Uani 1 1 d . . .
H2AA H 0.5225 0.9161 0.9153 0.027 Uiso 1 1 calc R . .
C3A C 0.58290(17) 0.93975(17) 0.96743(15) 0.0277(6) Uani 1 1 d . . .
H3AA H 0.5697 0.9934 0.9543 0.033 Uiso 1 1 calc R . .
C4A C 0.62972(17) 0.90784(18) 1.00979(15) 0.0302(6) Uani 1 1 d . . .
H4AA H 0.6469 0.9393 1.0267 0.036 Uiso 1 1 calc R . .
C5A C 0.65164(15) 0.83006(18) 1.02767(14) 0.0256(6) Uani 1 1 d . . .
H5AA H 0.6849 0.8085 1.0558 0.031 Uiso 1 1 calc R . .
C6A C 0.62458(14) 0.78411(16) 1.00405(12) 0.0202(5) Uani 1 1 d . . .
H6AA H 0.6396 0.7309 1.0160 0.024 Uiso 1 1 calc R . .
C1B C 0.44864(14) 0.70977(14) 1.01434(13) 0.0191(4) Uani 1 1 d . . .
C2B C 0.44041(15) 0.71213(16) 1.07675(13) 0.0235(5) Uani 1 1 d . . .
H2BA H 0.4784 0.7393 1.0808 0.028 Uiso 1 1 calc R . .
C3B C 0.37720(16) 0.67513(18) 1.13300(15) 0.0286(6) Uani 1 1 d . . .
H3BA H 0.3719 0.6774 1.1753 0.034 Uiso 1 1 calc R . .
C4B C 0.32170(16) 0.63476(17) 1.12790(15) 0.0290(6) Uani 1 1 d . . .
H4BA H 0.2789 0.6088 1.1667 0.035 Uiso 1 1 calc R . .
C5B C 0.32892(16) 0.63256(17) 1.06647(15) 0.0277(6) Uani 1 1 d . . .
H5BA H 0.2905 0.6055 1.0628 0.033 Uiso 1 1 calc R . .
C6B C 0.39192(15) 0.66953(16) 1.00960(14) 0.0237(5) Uani 1 1 d . . .
H6BA H 0.3965 0.6675 0.9674 0.028 Uiso 1 1 calc R . .
C1C C 0.60651(14) 0.67667(15) 0.93467(13) 0.0189(4) Uani 1 1 d . . .
C2C C 0.59360(17) 0.60215(16) 0.98121(14) 0.0261(5) Uani 1 1 d . . .
H2CA H 0.5447 0.5908 1.0182 0.031 Uiso 1 1 calc R . .
C3C C 0.65262(18) 0.54384(17) 0.97369(16) 0.0310(6) Uani 1 1 d . . .
H3CA H 0.6437 0.4931 1.0059 0.037 Uiso 1 1 calc R . .
C4C C 0.72345(16) 0.55915(17) 0.92021(16) 0.0285(6) Uani 1 1 d . . .
H4CA H 0.7626 0.5189 0.9148 0.034 Uiso 1 1 calc R . .
C5C C 0.73751(15) 0.63350(18) 0.87418(15) 0.0262(6) Uani 1 1 d . . .
H5CA H 0.7870 0.6445 0.8378 0.031 Uiso 1 1 calc R . .
C6C C 0.67996(14) 0.69165(16) 0.88097(13) 0.0217(5) Uani 1 1 d . . .
H6CA H 0.6901 0.7424 0.8490 0.026 Uiso 1 1 calc R . .
C1D C 0.33653(14) 0.71073(16) 0.85979(14) 0.0233(5) Uani 1 1 d . . .
C2D C 0.28325(16) 0.75413(19) 0.89634(16) 0.0303(6) Uani 1 1 d . . .
H2DA H 0.2981 0.8038 0.8894 0.036 Uiso 1 1 calc R . .
C3D C 0.20882(16) 0.7254(2) 0.94268(16) 0.0348(7) Uani 1 1 d . . .
H3DA H 0.1730 0.7555 0.9670 0.042 Uiso 1 1 calc R . .
C4D C 0.18686(17) 0.6529(2) 0.95350(16) 0.0369(8) Uani 1 1 d . . .
H4DA H 0.1362 0.6329 0.9855 0.044 Uiso 1 1 calc R . .
C5D C 0.2391(2) 0.6098(2) 0.91746(16) 0.0378(7) Uani 1 1 d . . .
H5DA H 0.2238 0.5603 0.9245 0.045 Uiso 1 1 calc R . .
C6D C 0.31393(18) 0.63773(18) 0.87106(15) 0.0299(6) Uani 1 1 d . . .
H6DA H 0.3495 0.6071 0.8471 0.036 Uiso 1 1 calc R . .
C1E C 0.49247(14) 0.66906(15) 0.78255(13) 0.0210(5) Uani 1 1 d . . .
C2E C 0.54876(19) 0.63032(19) 0.81558(17) 0.0351(7) Uani 1 1 d . . .
H2EA H 0.5596 0.6498 0.8447 0.042 Uiso 1 1 calc R . .
C3E C 0.5890(2) 0.5641(2) 0.8066(2) 0.0450(9) Uani 1 1 d . . .
H3EA H 0.6269 0.5381 0.8298 0.054 Uiso 1 1 calc R . .
C4E C 0.5748(2) 0.53536(19) 0.76423(18) 0.0371(7) Uani 1 1 d . . .
H4EA H 0.6018 0.4892 0.7588 0.045 Uiso 1 1 calc R . .
C5E C 0.52021(18) 0.57454(18) 0.72934(16) 0.0310(6) Uani 1 1 d . . .
H5EA H 0.5108 0.5555 0.6994 0.037 Uiso 1 1 calc R . .
C6E C 0.47959(16) 0.64145(16) 0.73828(14) 0.0240(5) Uani 1 1 d . . .
H6EA H 0.4430 0.6683 0.7140 0.029 Uiso 1 1 calc R . .
C1F C 0.41325(16) 0.81222(16) 0.72473(14) 0.0232(5) Uani 1 1 d . . .
C2F C 0.33441(19) 0.8354(2) 0.72287(19) 0.0427(8) Uani 1 1 d . . .
H2FA H 0.2893 0.8169 0.7623 0.051 Uiso 1 1 calc R . .
C3F C 0.3215(2) 0.8853(3) 0.6638(2) 0.0545(11) Uani 1 1 d . . .
H3FA H 0.2675 0.9014 0.6632 0.065 Uiso 1 1 calc R . .
C4F C 0.3858(2) 0.9118(2) 0.60616(19) 0.0456(9) Uani 1 1 d . . .
H4FA H 0.3764 0.9451 0.5656 0.055 Uiso 1 1 calc R . .
C5F C 0.4644(2) 0.8898(2) 0.60745(17) 0.0380(7) Uani 1 1 d . . .
H5FA H 0.5092 0.9085 0.5678 0.046 Uiso 1 1 calc R . .
C6F C 0.47808(18) 0.84028(18) 0.66682(16) 0.0316(6) Uani 1 1 d . . .
H6FA H 0.5322 0.8257 0.6676 0.038 Uiso 1 1 calc R . .
C1G C 0.73551(15) 0.84303(18) 0.57422(15) 0.0263(6) Uani 1 1 d . . .
C2G C 0.71782(18) 0.76896(19) 0.62155(17) 0.0345(7) Uani 1 1 d . . .
H2GA H 0.7360 0.7515 0.6597 0.041 Uiso 1 1 calc R . .
C3G C 0.6735(2) 0.7207(2) 0.6127(2) 0.0460(9) Uani 1 1 d . . .
H3GA H 0.6622 0.6701 0.6446 0.055 Uiso 1 1 calc R . .
C4G C 0.6462(2) 0.7455(3) 0.5587(2) 0.0506(10) Uani 1 1 d . . .
H4GA H 0.6166 0.7119 0.5529 0.061 Uiso 1 1 calc R . .
C5G C 0.6616(2) 0.8193(3) 0.5123(2) 0.0520(10) Uani 1 1 d . . .
H5GA H 0.6414 0.8370 0.4752 0.062 Uiso 1 1 calc R . .
C6G C 0.7069(2) 0.8677(2) 0.52000(18) 0.0404(8) Uani 1 1 d . . .
H6GA H 0.7181 0.9181 0.4877 0.048 Uiso 1 1 calc R . .
C1H C 0.84871(14) 0.96670(16) 0.50754(13) 0.0214(5) Uani 1 1 d . . .
C2H C 0.80983(17) 1.02965(18) 0.47041(14) 0.0288(6) Uani 1 1 d . . .
H2HA H 0.7529 1.0382 0.4883 0.035 Uiso 1 1 calc R . .
C3H C 0.85316(19) 1.08016(19) 0.40762(15) 0.0328(6) Uani 1 1 d . . .
H3HA H 0.8257 1.1225 0.3831 0.039 Uiso 1 1 calc R . .
C4H C 0.93639(19) 1.06825(19) 0.38121(15) 0.0336(7) Uani 1 1 d . . .
H4HA H 0.9662 1.1016 0.3381 0.040 Uiso 1 1 calc R . .
C5H C 0.97553(17) 1.00737(19) 0.41824(15) 0.0318(6) Uani 1 1 d . . .
H5HA H 1.0327 0.9997 0.4006 0.038 Uiso 1 1 calc R . .
C6H C 0.93293(15) 0.95742(17) 0.48058(14) 0.0255(5) Uani 1 1 d . . .
H6HA H 0.9613 0.9163 0.5054 0.031 Uiso 1 1 calc R . .
C1I C 0.85749(14) 0.84128(15) 0.63119(13) 0.0205(5) Uani 1 1 d . . .
C2I C 0.85404(15) 0.83881(16) 0.69384(14) 0.0234(5) Uani 1 1 d . . .
H2IA H 0.8163 0.8717 0.7141 0.028 Uiso 1 1 calc R . .
C3I C 0.90525(17) 0.78875(17) 0.72751(15) 0.0276(6) Uani 1 1 d . . .
H3IA H 0.9019 0.7870 0.7707 0.033 Uiso 1 1 calc R . .
C4I C 0.96135(17) 0.74128(16) 0.69775(15) 0.0288(6) Uani 1 1 d . . .
H4IA H 0.9971 0.7077 0.7202 0.035 Uiso 1 1 calc R . .
C5I C 0.96507(16) 0.74296(16) 0.63542(16) 0.0287(6) Uani 1 1 d . . .
H5IA H 1.0035 0.7106 0.6150 0.034 Uiso 1 1 calc R . .
C6I C 0.91277(16) 0.79188(16) 0.60247(15) 0.0248(5) Uani 1 1 d . . .
H6IA H 0.9146 0.7918 0.5602 0.030 Uiso 1 1 calc R . .
C1J C 0.79921(13) 1.12265(14) 0.63673(12) 0.0178(4) Uani 1 1 d . . .
C2J C 0.82846(15) 1.12448(16) 0.57107(13) 0.0220(5) Uani 1 1 d . . .
H2JA H 0.8151 1.0847 0.5606 0.026 Uiso 1 1 calc R . .
C3J C 0.87698(16) 1.18358(18) 0.52037(14) 0.0272(6) Uani 1 1 d . . .
H3JA H 0.8967 1.1841 0.4755 0.033 Uiso 1 1 calc R . .
C4J C 0.89667(15) 1.24185(16) 0.53514(14) 0.0259(6) Uani 1 1 d . . .
H4JA H 0.9290 1.2829 0.5003 0.031 Uiso 1 1 calc R . .
C5J C 0.86926(16) 1.24024(17) 0.60064(15) 0.0285(6) Uani 1 1 d . . .
H5JA H 0.8842 1.2794 0.6109 0.034 Uiso 1 1 calc R . .
C6J C 0.81983(16) 1.18146(16) 0.65151(14) 0.0257(5) Uani 1 1 d . . .
H6JA H 0.8001 1.1812 0.6963 0.031 Uiso 1 1 calc R . .
C1K C 0.65502(14) 1.09407(14) 0.74897(13) 0.0194(5) Uani 1 1 d . . .
C2K C 0.58899(14) 1.12731(16) 0.72573(14) 0.0234(5) Uani 1 1 d . . .
H2KA H 0.5861 1.1225 0.6864 0.028 Uiso 1 1 calc R . .
C3K C 0.52780(15) 1.16728(18) 0.75992(16) 0.0297(6) Uani 1 1 d . . .
H3KA H 0.4830 1.1897 0.7440 0.036 Uiso 1 1 calc R . .
C4K C 0.53145(17) 1.17477(18) 0.81685(16) 0.0328(7) Uani 1 1 d . . .
H4KA H 0.4890 1.2018 0.8403 0.039 Uiso 1 1 calc R . .
C5K C 0.5972(2) 1.14287(19) 0.84003(16) 0.0347(7) Uani 1 1 d . . .
H5KA H 0.6001 1.1485 0.8790 0.042 Uiso 1 1 calc R . .
C6K C 0.65837(17) 1.10303(17) 0.80623(15) 0.0278(6) Uani 1 1 d . . .
H6KA H 0.7033 1.0814 0.8221 0.033 Uiso 1 1 calc R . .
C1L C 0.79296(14) 0.99116(14) 0.75692(12) 0.0180(4) Uani 1 1 d . . .
C2L C 0.87431(14) 1.00449(15) 0.74333(13) 0.0215(5) Uani 1 1 d . . .
H2LA H 0.9011 1.0453 0.7041 0.026 Uiso 1 1 calc R . .
C3L C 0.91654(15) 0.95818(17) 0.78700(14) 0.0260(6) Uani 1 1 d . . .
H3LA H 0.9721 0.9674 0.7773 0.031 Uiso 1 1 calc R . .
C4L C 0.87805(17) 0.89906(18) 0.84422(15) 0.0289(6) Uani 1 1 d . . .
H4LA H 0.9070 0.8679 0.8741 0.035 Uiso 1 1 calc R . .
C5L C 0.79692(16) 0.88500(17) 0.85830(14) 0.0264(5) Uani 1 1 d . . .
H5LA H 0.7706 0.8441 0.8976 0.032 Uiso 1 1 calc R . .
C6L C 0.75461(14) 0.93043(15) 0.81522(12) 0.0209(5) Uani 1 1 d . . .
H6LA H 0.6992 0.9206 0.8250 0.025 Uiso 1 1 calc R . .
C1M C 0.50903(15) 1.03255(15) 0.64891(13) 0.0204(5) Uani 1 1 d . . .
N3M N 0.44556(15) 1.07371(17) 0.62807(14) 0.0304(7) Uani 0.40(3) 1 d P A 1
C3' C 0.44556(15) 1.07371(17) 0.62807(14) 0.0304(7) Uani 0.60(3) 1 d P A 2
H3'A H 0.4533 1.1058 0.5825 0.037 Uiso 0.60(3) 1 calc PR A 2
C3M C 0.37071(18) 1.0665(2) 0.67568(17) 0.0371(8) Uani 1 1 d . . .
H3MA H 0.329(3) 1.085(3) 0.665(2) 0.062(13) Uiso 1 1 d . . .
N2M N 0.35335(15) 1.02266(17) 0.74200(14) 0.0321(7) Uani 0.60(3) 1 d P A 1
C2' C 0.35335(15) 1.02266(17) 0.74200(14) 0.0321(7) Uani 0.40(3) 1 d P A 2
H2'A H 0.2997 1.0206 0.7726 0.038 Uiso 0.40(3) 1 calc PR A 2
C5M C 0.41677(15) 0.98184(15) 0.76228(14) 0.0210(5) Uani 1 1 d . . .
N1M N 0.49170(12) 0.98815(13) 0.71525(11) 0.0209(4) Uani 1 1 d . A .
H1MA H 0.5323 0.9614 0.7287 0.025 Uiso 1 1 calc R . .
Cu1B Cu 0.171249(17) 0.497624(18) 0.645985(15) 0.01732(6) Uani 1 1 d . . .
Cu2B Cu 0.003954(16) 0.311812(17) 0.842932(15) 0.01628(6) Uani 1 1 d . . .
Br1B Br 0.126383(15) 0.371506(16) 0.741044(14) 0.02547(6) Uani 1 1 d . . .
S1B S 0.06304(4) 0.56417(4) 0.60988(3) 0.02247(12) Uani 1 1 d . B .
S2B S -0.09749(3) 0.40509(4) 0.86188(3) 0.02102(12) Uani 1 1 d . B .
P1B P 0.22359(4) 0.55584(4) 0.69406(3) 0.01843(12) Uani 1 1 d . . .
P2B P 0.25102(4) 0.45334(4) 0.56294(3) 0.01730(12) Uani 1 1 d . . .
P3B P -0.04523(4) 0.24040(4) 0.80266(3) 0.01714(12) Uani 1 1 d . . .
P4B P 0.06202(3) 0.25481(4) 0.92513(3) 0.01541(11) Uani 1 1 d . . .
C1N C 0.15076(15) 0.59722(15) 0.75350(13) 0.0208(5) Uani 1 1 d . . .
C2N C 0.07758(15) 0.56047(16) 0.79399(13) 0.0221(5) Uani 1 1 d . . .
H2NA H 0.0667 0.5151 0.7897 0.026 Uiso 1 1 calc R . .
C3N C 0.02052(16) 0.58886(17) 0.84035(14) 0.0268(6) Uani 1 1 d . . .
H3NA H -0.0292 0.5632 0.8673 0.032 Uiso 1 1 calc R . .
C4N C 0.03567(18) 0.65460(19) 0.84758(16) 0.0321(6) Uani 1 1 d . . .
H4NA H -0.0038 0.6744 0.8791 0.039 Uiso 1 1 calc R . .
C5N C 0.10872(19) 0.6915(2) 0.80853(17) 0.0365(7) Uani 1 1 d . . .
H5NA H 0.1197 0.7361 0.8139 0.044 Uiso 1 1 calc R . .
C6N C 0.16601(17) 0.66331(18) 0.76141(16) 0.0307(6) Uani 1 1 d . . .
H6NA H 0.2157 0.6891 0.7345 0.037 Uiso 1 1 calc R . .
C1O C 0.28900(15) 0.49245(15) 0.74178(13) 0.0216(5) Uani 1 1 d . . .
C2O C 0.27976(18) 0.48590(18) 0.80746(15) 0.0304(6) Uani 1 1 d . . .
H2OA H 0.2385 0.5154 0.8292 0.036 Uiso 1 1 calc R . .
C3O C 0.3314(2) 0.4359(2) 0.84076(17) 0.0389(7) Uani 1 1 d . . .
H3OA H 0.3251 0.4316 0.8853 0.047 Uiso 1 1 calc R . .
C4O C 0.39167(18) 0.39247(19) 0.80998(17) 0.0348(7) Uani 1 1 d . . .
H4OA H 0.4269 0.3589 0.8330 0.042 Uiso 1 1 calc R . .
C5O C 0.40020(17) 0.39830(18) 0.74559(17) 0.0313(6) Uani 1 1 d . . .
H5OA H 0.4415 0.3685 0.7243 0.038 Uiso 1 1 calc R . .
C6O C 0.34904(16) 0.44722(17) 0.71167(15) 0.0269(6) Uani 1 1 d . . .
H6OA H 0.3549 0.4500 0.6677 0.032 Uiso 1 1 calc R . .
C1P C 0.28715(14) 0.63785(15) 0.63500(13) 0.0205(5) Uani 1 1 d . . .
C2P C 0.36749(16) 0.64265(18) 0.63008(15) 0.0312(7) Uani 1 1 d . . .
H2PA H 0.3921 0.6016 0.6583 0.037 Uiso 1 1 calc R . .
C3P C 0.41216(19) 0.7072(2) 0.58405(17) 0.0407(8) Uani 1 1 d . . .
H3PA H 0.4668 0.7102 0.5817 0.049 Uiso 1 1 calc R . .
C4P C 0.37787(19) 0.76663(18) 0.54203(16) 0.0333(7) Uani 1 1 d . . .
H4PA H 0.4087 0.8103 0.5104 0.040 Uiso 1 1 calc R . .
C5P C 0.29834(18) 0.76222(17) 0.54626(16) 0.0310(6) Uani 1 1 d . . .
H5PA H 0.2742 0.8031 0.5175 0.037 Uiso 1 1 calc R . .
C6P C 0.25338(17) 0.69830(16) 0.59246(15) 0.0265(6) Uani 1 1 d . . .
H6PA H 0.1986 0.6959 0.5950 0.032 Uiso 1 1 calc R . .
C1Q C 0.33886(14) 0.39045(16) 0.57683(13) 0.0206(5) Uani 1 1 d . . .
C2Q C 0.32578(16) 0.32015(16) 0.63118(14) 0.0251(5) Uani 1 1 d . . .
H2QA H 0.2720 0.3067 0.6603 0.030 Uiso 1 1 calc R . .
C3Q C 0.39031(18) 0.27041(19) 0.64277(16) 0.0323(6) Uani 1 1 d . . .
H3QA H 0.3802 0.2224 0.6788 0.039 Uiso 1 1 calc R . .
C4Q C 0.47037(18) 0.2898(2) 0.60212(17) 0.0395(8) Uani 1 1 d . . .
H4QA H 0.5145 0.2549 0.6094 0.047 Uiso 1 1 calc R . .
C5Q C 0.48401(18) 0.3614(2) 0.55085(17) 0.0403(8) Uani 1 1 d . . .
H5QA H 0.5382 0.3764 0.5242 0.048 Uiso 1 1 calc R . .
C6Q C 0.41916(15) 0.41106(18) 0.53817(15) 0.0280(6) Uani 1 1 d . . .
H6QA H 0.4296 0.4596 0.5028 0.034 Uiso 1 1 calc R . .
C1R C 0.29486(13) 0.52838(15) 0.48200(13) 0.0196(5) Uani 1 1 d . . .
C2R C 0.28449(15) 0.60458(16) 0.47890(14) 0.0244(5) Uani 1 1 d . . .
H2RA H 0.2535 0.6162 0.5180 0.029 Uiso 1 1 calc R . .
C3R C 0.31914(16) 0.66401(17) 0.41904(15) 0.0281(6) Uani 1 1 d . . .
H3RA H 0.3113 0.7159 0.4172 0.034 Uiso 1 1 calc R . .
C4R C 0.36456(17) 0.64719(18) 0.36278(15) 0.0303(6) Uani 1 1 d . . .
H4RA H 0.3893 0.6875 0.3223 0.036 Uiso 1 1 calc R . .
C5R C 0.37470(17) 0.57163(19) 0.36453(14) 0.0295(6) Uani 1 1 d . . .
H5RA H 0.4061 0.5605 0.3253 0.035 Uiso 1 1 calc R . .
C6R C 0.33895(15) 0.51239(17) 0.42361(13) 0.0241(5) Uani 1 1 d . . .
H6RA H 0.3444 0.4610 0.4244 0.029 Uiso 1 1 calc R . .
C1S C 0.19332(14) 0.39836(15) 0.54230(13) 0.0199(5) Uani 1 1 d . . .
C2S C 0.13199(17) 0.43825(17) 0.51558(15) 0.0271(6) Uani 1 1 d . . .
H2SA H 0.1234 0.4919 0.5073 0.033 Uiso 1 1 calc R . .
C3S C 0.08360(18) 0.40047(19) 0.50102(16) 0.0314(6) Uani 1 1 d . . .
H3SA H 0.0425 0.4284 0.4822 0.038 Uiso 1 1 calc R . .
C4S C 0.09466(18) 0.32215(19) 0.51369(16) 0.0331(7) Uani 1 1 d . . .
H4SA H 0.0613 0.2963 0.5036 0.040 Uiso 1 1 calc R . .
C5S C 0.1539(2) 0.2822(2) 0.5408(2) 0.0410(8) Uani 1 1 d . . .
H5SA H 0.1609 0.2283 0.5503 0.049 Uiso 1 1 calc R . .
C6S C 0.20366(19) 0.31957(18) 0.55458(18) 0.0361(7) Uani 1 1 d . . .
H6SA H 0.2453 0.2912 0.5726 0.043 Uiso 1 1 calc R . .
C1T C 0.02662(14) 0.18047(15) 0.75964(13) 0.0208(5) Uani 1 1 d . . .
C2T C 0.09968(16) 0.15801(19) 0.77280(16) 0.0312(6) Uani 1 1 d . . .
H2TA H 0.1118 0.1748 0.8029 0.037 Uiso 1 1 calc R . .
C3T C 0.15539(19) 0.1112(2) 0.7425(2) 0.0469(9) Uani 1 1 d . . .
H3TA H 0.2049 0.0953 0.7526 0.056 Uiso 1 1 calc R . .
C4T C 0.13918(19) 0.0878(2) 0.69756(19) 0.0418(8) Uani 1 1 d . . .
H4TA H 0.1774 0.0553 0.6772 0.050 Uiso 1 1 calc R . .
C5T C 0.06763(18) 0.1114(2) 0.68221(17) 0.0350(7) Uani 1 1 d . . .
H5TA H 0.0570 0.0961 0.6506 0.042 Uiso 1 1 calc R . .
C6T C 0.01103(16) 0.15765(18) 0.71326(15) 0.0270(6) Uani 1 1 d . . .
H6TA H -0.0384 0.1738 0.7029 0.032 Uiso 1 1 calc R . .
C1U C -0.09484(14) 0.30123(15) 0.74103(13) 0.0197(5) Uani 1 1 d . . .
C2U C -0.04814(16) 0.35556(17) 0.68222(14) 0.0258(6) Uani 1 1 d . . .
H2UA H 0.0090 0.3560 0.6730 0.031 Uiso 1 1 calc R . .
C3U C -0.08440(18) 0.40886(17) 0.63714(15) 0.0293(6) Uani 1 1 d . . .
H3UA H -0.0522 0.4457 0.5974 0.035 Uiso 1 1 calc R . .
C4U C -0.16801(18) 0.40826(19) 0.65032(15) 0.0311(6) Uani 1 1 d . . .
H4UA H -0.1933 0.4454 0.6202 0.037 Uiso 1 1 calc R . .
C5U C -0.21383(17) 0.3536(2) 0.70726(15) 0.0347(7) Uani 1 1 d . . .
H5UA H -0.2707 0.3525 0.7157 0.042 Uiso 1 1 calc R . .
C6U C -0.17784(15) 0.30007(18) 0.75253(14) 0.0272(6) Uani 1 1 d . . .
H6UA H -0.2102 0.2625 0.7915 0.033 Uiso 1 1 calc R . .
C1V C -0.12675(14) 0.17692(15) 0.86627(12) 0.0189(4) Uani 1 1 d . . .
C2V C -0.13531(16) 0.10262(17) 0.87062(15) 0.0273(6) Uani 1 1 d . . .
H2VA H -0.0961 0.0811 0.8403 0.033 Uiso 1 1 calc R . .
C3V C -0.20182(18) 0.05973(18) 0.91972(16) 0.0321(6) Uani 1 1 d . . .
H3VA H -0.2073 0.0088 0.9229 0.038 Uiso 1 1 calc R . .
C4V C -0.25968(17) 0.09082(17) 0.96377(15) 0.0295(6) Uani 1 1 d . . .
H4VA H -0.3051 0.0616 0.9965 0.035 Uiso 1 1 calc R . .
C5V C -0.25129(15) 0.16445(17) 0.96010(14) 0.0266(6) Uani 1 1 d . . .
H5VA H -0.2909 0.1859 0.9904 0.032 Uiso 1 1 calc R . .
C6V C -0.18450(15) 0.20721(16) 0.91185(13) 0.0230(5) Uani 1 1 d . . .
H6VA H -0.1783 0.2574 0.9100 0.028 Uiso 1 1 calc R . .
C1W C -0.00173(14) 0.18333(14) 0.99994(13) 0.0193(5) Uani 1 1 d . . .
C2W C -0.03474(16) 0.12807(16) 0.98973(15) 0.0261(6) Uani 1 1 d . . .
H2WA H -0.0218 0.1274 0.9457 0.031 Uiso 1 1 calc R . .
C3W C -0.0866(2) 0.07380(19) 1.04399(19) 0.0406(8) Uani 1 1 d . . .
H3WA H -0.1081 0.0356 1.0369 0.049 Uiso 1 1 calc R . .
C4W C -0.1070(2) 0.0751(2) 1.10799(19) 0.0474(9) Uani 1 1 d . . .
H4WA H -0.1425 0.0380 1.1449 0.057 Uiso 1 1 calc R . .
C5W C -0.07569(19) 0.1307(2) 1.11835(16) 0.0368(7) Uani 1 1 d . . .
H5WA H -0.0901 0.1318 1.1624 0.044 Uiso 1 1 calc R . .
C6W C -0.02326(15) 0.18491(16) 1.06472(13) 0.0235(5) Uani 1 1 d . . .
H6WA H -0.0021 0.2230 1.0722 0.028 Uiso 1 1 calc R . .
C1X C 0.09384(13) 0.31621(14) 0.95744(12) 0.0168(4) Uani 1 1 d . . .
C2X C 0.14719(14) 0.28885(15) 0.99542(13) 0.0207(5) Uani 1 1 d . . .
H2XA H 0.1671 0.2369 1.0051 0.025 Uiso 1 1 calc R . .
C3X C 0.17127(15) 0.33622(17) 1.01898(14) 0.0236(5) Uani 1 1 d . . .
H3XA H 0.2071 0.3169 1.0451 0.028 Uiso 1 1 calc R . .
C4X C 0.14265(15) 0.41265(17) 1.00427(14) 0.0245(5) Uani 1 1 d . . .
H4XA H 0.1593 0.4457 1.0201 0.029 Uiso 1 1 calc R . .
C5X C 0.09003(16) 0.44028(16) 0.96672(14) 0.0245(5) Uani 1 1 d . . .
H5XA H 0.0706 0.4923 0.9569 0.029 Uiso 1 1 calc R . .
C6X C 0.06526(14) 0.39240(15) 0.94323(13) 0.0200(5) Uani 1 1 d . . .
H6XA H 0.0289 0.4117 0.9176 0.024 Uiso 1 1 calc R . .
C1Y C 0.15749(13) 0.20210(14) 0.89934(12) 0.0170(4) Uani 1 1 d . . .
C2Y C 0.16654(15) 0.12236(15) 0.92152(14) 0.0227(5) Uani 1 1 d . . .
H2YA H 0.1228 0.0920 0.9559 0.027 Uiso 1 1 calc R . .
C3Y C 0.23828(16) 0.08636(16) 0.89432(15) 0.0259(5) Uani 1 1 d . . .
H3YA H 0.2430 0.0317 0.9095 0.031 Uiso 1 1 calc R . .
C4Y C 0.30336(15) 0.13006(17) 0.84488(14) 0.0247(5) Uani 1 1 d . . .
H4YA H 0.3525 0.1055 0.8261 0.030 Uiso 1 1 calc R . .
C5Y C 0.29589(15) 0.20953(17) 0.82335(14) 0.0242(5) Uani 1 1 d . . .
H5YA H 0.3405 0.2396 0.7901 0.029 Uiso 1 1 calc R . .
C6Y C 0.22356(14) 0.24590(15) 0.84998(12) 0.0199(5) Uani 1 1 d . . .
H6YA H 0.2190 0.3005 0.8347 0.024 Uiso 1 1 calc R . .
C1Z C -0.02889(14) 0.54443(15) 0.67189(13) 0.0203(5) Uani 1 1 d . . .
N2Z N -0.09993(17) 0.58215(16) 0.66337(16) 0.0325(7) Uani 0.43(3) 1 d P B 1
C2" C -0.09993(17) 0.58215(16) 0.66337(16) 0.0325(7) Uani 0.57(3) 1 d P B 2
H2"A H -0.1013 0.6202 0.6216 0.039 Uiso 0.57(3) 1 calc PR B 2
C3Z C -0.16891(19) 0.56254(19) 0.7177(2) 0.0389(8) Uani 1 1 d . . .
H3ZA H -0.2184 0.5882 0.7117 0.047 Uiso 1 1 calc R B 1
N3Z N -0.17321(14) 0.50979(17) 0.77957(15) 0.0307(6) Uani 0.57(3) 1 d P B 1
C3" C -0.17321(14) 0.50979(17) 0.77957(15) 0.0307(6) Uani 0.43(3) 1 d P B 2
H3"A H -0.2230 0.5001 0.8157 0.037 Uiso 0.43(3) 1 calc PR B 2
C5Z C -0.10249(14) 0.47152(15) 0.78694(13) 0.0195(5) Uani 1 1 d . . .
N1Z N -0.03303(12) 0.48914(12) 0.73277(11) 0.0189(4) Uani 1 1 d . B .
H1ZA H 0.0120 0.4629 0.7376 0.023 Uiso 1 1 calc R . .

loop_
_atom_site_aniso_label
_atom_site_aniso_U_11
_atom_site_aniso_U_22
_atom_site_aniso_U_33
_atom_site_aniso_U_23
_atom_site_aniso_U_13
_atom_site_aniso_U_12
Cu1A 0.01924(12) 0.01688(14) 0.01753(14) -0.00471(11) -0.00840(10) -0.00010(10)
Cu2A 0.01580(12) 0.01784(15) 0.01699(14) -0.00331(11) -0.00544(10) -0.00100(10)
Br1A 0.02255(11) 0.02670(14) 0.02541(14) 0.00098(11) -0.00603(9) -0.00287(10)
S1A 0.0254(3) 0.0206(3) 0.0212(3) -0.0054(2) -0.0047(2) 0.0043(2)
S2A 0.0213(3) 0.0303(4) 0.0187(3) 0.0004(3) -0.0082(2) -0.0009(2)
P1A 0.0166(2) 0.0152(3) 0.0161(3) -0.0046(2) -0.0064(2) 0.0002(2)
P2A 0.0179(3) 0.0195(3) 0.0216(3) -0.0076(2) -0.0088(2) -0.0001(2)
P3A 0.0190(3) 0.0204(3) 0.0185(3) -0.0058(2) -0.0055(2) -0.0010(2)
P4A 0.0155(2) 0.0161(3) 0.0142(3) -0.0022(2) -0.0050(2) -0.0007(2)
C1A 0.0160(9) 0.0180(11) 0.0157(11) -0.0053(9) -0.0037(8) -0.0017(8)
C2A 0.0251(11) 0.0188(12) 0.0221(13) -0.0058(10) -0.0077(9) -0.0009(9)
C3A 0.0357(14) 0.0197(13) 0.0273(14) -0.0086(11) -0.0065(11) -0.0071(11)
C4A 0.0307(13) 0.0330(16) 0.0295(15) -0.0132(12) -0.0053(11) -0.0124(12)
C5A 0.0229(11) 0.0357(16) 0.0203(13) -0.0097(11) -0.0069(9) -0.0070(10)
C6A 0.0205(10) 0.0230(12) 0.0172(11) -0.0067(9) -0.0063(8) -0.0008(9)
C1B 0.0184(10) 0.0167(11) 0.0204(12) -0.0045(9) -0.0067(8) 0.0002(8)
C2B 0.0211(10) 0.0265(14) 0.0214(13) -0.0079(10) -0.0047(9) -0.0031(9)
C3B 0.0260(12) 0.0326(16) 0.0226(14) -0.0091(12) -0.0009(10) -0.0055(11)
C4B 0.0224(11) 0.0212(13) 0.0328(16) -0.0048(11) -0.0006(10) -0.0028(10)
C5B 0.0225(11) 0.0225(14) 0.0350(16) -0.0086(11) -0.0052(10) -0.0054(10)
C6B 0.0245(11) 0.0211(13) 0.0270(14) -0.0095(10) -0.0085(10) -0.0018(9)
C1C 0.0201(10) 0.0213(12) 0.0188(11) -0.0087(9) -0.0105(8) 0.0038(8)
C2C 0.0308(12) 0.0198(13) 0.0233(13) -0.0043(10) -0.0078(10) 0.0012(10)
C3C 0.0384(15) 0.0184(13) 0.0348(17) -0.0075(12) -0.0153(12) 0.0063(11)
C4C 0.0287(12) 0.0263(14) 0.0413(17) -0.0207(13) -0.0190(12) 0.0103(10)
C5C 0.0208(11) 0.0339(16) 0.0307(15) -0.0192(12) -0.0104(10) 0.0057(10)
C6C 0.0215(10) 0.0243(13) 0.0208(12) -0.0076(10) -0.0092(9) 0.0004(9)
C1D 0.0186(10) 0.0266(14) 0.0266(13) -0.0081(11) -0.0114(9) 0.0005(9)
C2D 0.0212(11) 0.0352(17) 0.0358(16) -0.0137(13) -0.0091(11) -0.0017(11)
C3D 0.0179(11) 0.054(2) 0.0343(17) -0.0196(15) -0.0070(10) 0.0014(12)
C4D 0.0254(13) 0.056(2) 0.0258(15) -0.0076(14) -0.0073(11) -0.0120(13)
C5D 0.0409(16) 0.0387(19) 0.0298(16) -0.0069(14) -0.0056(13) -0.0170(14)
C6D 0.0346(14) 0.0282(15) 0.0259(14) -0.0073(12) -0.0076(11) -0.0085(11)
C1E 0.0214(10) 0.0204(12) 0.0242(13) -0.0086(10) -0.0099(9) -0.0007(9)
C2E 0.0453(16) 0.0338(17) 0.0444(19) -0.0230(15) -0.0315(15) 0.0129(13)
C3E 0.056(2) 0.045(2) 0.061(2) -0.0348(19) -0.0440(19) 0.0259(16)
C4E 0.0493(18) 0.0286(16) 0.047(2) -0.0221(15) -0.0286(15) 0.0151(13)
C5E 0.0380(14) 0.0296(16) 0.0362(17) -0.0177(13) -0.0188(12) 0.0013(12)
C6E 0.0273(12) 0.0227(13) 0.0271(14) -0.0095(11) -0.0148(10) 0.0020(10)
C1F 0.0285(12) 0.0201(12) 0.0283(14) -0.0102(10) -0.0169(10) 0.0018(9)
C2F 0.0302(14) 0.054(2) 0.042(2) -0.0084(17) -0.0215(13) 0.0052(14)
C3F 0.049(2) 0.062(3) 0.055(3) -0.011(2) -0.0370(19) 0.0126(18)
C4F 0.074(2) 0.0314(18) 0.039(2) -0.0026(15) -0.0392(18) 0.0021(17)
C5F 0.0548(19) 0.0313(17) 0.0288(17) -0.0053(13) -0.0185(14) -0.0054(14)
C6F 0.0362(14) 0.0299(16) 0.0289(15) -0.0042(12) -0.0166(12) -0.0031(12)
C1G 0.0184(10) 0.0324(15) 0.0294(14) -0.0148(12) -0.0039(9) -0.0029(10)
C2G 0.0320(14) 0.0342(17) 0.0357(17) -0.0086(13) -0.0086(12) -0.0115(12)
C3G 0.0425(18) 0.040(2) 0.055(2) -0.0173(17) -0.0076(16) -0.0177(15)
C4G 0.0347(16) 0.061(3) 0.069(3) -0.035(2) -0.0125(17) -0.0137(17)
C5G 0.048(2) 0.068(3) 0.057(3) -0.028(2) -0.0287(18) -0.0080(19)
C6G 0.0439(17) 0.042(2) 0.042(2) -0.0124(16) -0.0228(15) -0.0060(15)
C1H 0.0207(10) 0.0248(13) 0.0180(12) -0.0069(10) -0.0042(8) -0.0048(9)
C2H 0.0281(12) 0.0334(16) 0.0220(14) -0.0080(12) -0.0077(10) 0.0011(11)
C3H 0.0407(15) 0.0299(16) 0.0236(15) -0.0029(12) -0.0117(12) -0.0028(12)
C4H 0.0402(15) 0.0354(17) 0.0193(13) -0.0043(12) -0.0020(11) -0.0161(13)
C5H 0.0271(12) 0.0392(18) 0.0244(14) -0.0090(13) -0.0007(10) -0.0107(12)
C6H 0.0227(11) 0.0285(14) 0.0251(14) -0.0101(11) -0.0060(9) -0.0026(10)
C1I 0.0185(10) 0.0194(12) 0.0194(12) -0.0051(9) -0.0035(8) 0.0000(8)
C2I 0.0228(11) 0.0209(13) 0.0246(13) -0.0084(10) -0.0054(9) 0.0008(9)
C3I 0.0316(13) 0.0256(14) 0.0239(14) -0.0053(11) -0.0112(10) 0.0003(11)
C4I 0.0288(12) 0.0185(13) 0.0320(16) -0.0011(11) -0.0116(11) 0.0026(10)
C5I 0.0247(12) 0.0169(12) 0.0362(16) -0.0068(11) -0.0042(10) 0.0030(9)
C6I 0.0270(12) 0.0191(12) 0.0251(13) -0.0083(10) -0.0040(10) -0.0005(9)
C1J 0.0159(9) 0.0166(11) 0.0176(11) -0.0009(9) -0.0069(8) -0.0013(8)
C2J 0.0229(11) 0.0215(12) 0.0196(12) -0.0044(10) -0.0053(9) -0.0063(9)
C3J 0.0267(12) 0.0322(15) 0.0171(12) -0.0026(11) -0.0038(9) -0.0089(11)
C4J 0.0218(11) 0.0242(13) 0.0255(14) 0.0008(10) -0.0086(9) -0.0058(10)
C5J 0.0293(12) 0.0235(14) 0.0311(15) -0.0052(11) -0.0090(11) -0.0092(11)
C6J 0.0319(13) 0.0222(13) 0.0218(13) -0.0054(10) -0.0071(10) -0.0066(10)
C1K 0.0177(9) 0.0152(11) 0.0194(12) -0.0013(9) -0.0042(8) -0.0010(8)
C2K 0.0201(10) 0.0245(13) 0.0251(13) -0.0089(11) -0.0075(9) 0.0016(9)
C3K 0.0190(11) 0.0297(15) 0.0357(16) -0.0115(12) -0.0058(10) 0.0047(10)
C4K 0.0307(13) 0.0278(15) 0.0275(15) -0.0090(12) 0.0018(11) 0.0048(11)
C5K 0.0490(17) 0.0282(16) 0.0227(15) -0.0101(12) -0.0098(12) 0.0091(13)
C6K 0.0326(13) 0.0248(14) 0.0255(14) -0.0095(11) -0.0126(11) 0.0095(11)
C1L 0.0186(9) 0.0181(11) 0.0158(11) -0.0050(9) -0.0061(8) 0.0027(8)
C2L 0.0205(10) 0.0202(12) 0.0208(12) -0.0030(9) -0.0074(9) -0.0015(9)
C3L 0.0209(11) 0.0288(14) 0.0279(14) -0.0066(11) -0.0118(10) 0.0013(10)
C4L 0.0310(13) 0.0288(15) 0.0265(14) -0.0048(11) -0.0169(11) 0.0053(11)
C5L 0.0300(12) 0.0252(14) 0.0200(13) -0.0030(10) -0.0092(10) 0.0005(10)
C6L 0.0201(10) 0.0226(12) 0.0148(11) -0.0022(9) -0.0041(8) -0.0016(9)
C1M 0.0237(11) 0.0175(11) 0.0214(12) -0.0048(9) -0.0109(9) -0.0008(9)
N3M 0.0269(12) 0.0309(15) 0.0297(15) -0.0005(11) -0.0173(10) 0.0028(10)
C3' 0.0269(12) 0.0309(15) 0.0297(15) -0.0005(11) -0.0173(10) 0.0028(10)
C3M 0.0264(13) 0.0409(19) 0.0382(18) -0.0035(14) -0.0185(12) 0.0073(12)
N2M 0.0225(11) 0.0355(16) 0.0342(15) -0.0081(12) -0.0118(10) 0.0060(10)
C2' 0.0225(11) 0.0355(16) 0.0342(15) -0.0081(12) -0.0118(10) 0.0060(10)
C5M 0.0231(11) 0.0164(11) 0.0258(13) -0.0081(10) -0.0111(9) 0.0020(9)
N1M 0.0198(9) 0.0188(10) 0.0210(11) -0.0031(8) -0.0083(7) 0.0019(7)
Cu1B 0.01711(12) 0.01793(14) 0.01696(14) -0.00612(11) -0.00474(10) -0.00223(10)
Cu2B 0.01674(12) 0.01504(14) 0.01679(14) -0.00320(11) -0.00741(10) -0.00112(10)
Br1B 0.02087(11) 0.02284(13) 0.02386(13) -0.00004(10) -0.00537(9) -0.00169(9)
S1B 0.0236(3) 0.0200(3) 0.0186(3) -0.0007(2) -0.0079(2) 0.0010(2)
S2B 0.0186(2) 0.0203(3) 0.0192(3) -0.0044(2) -0.0038(2) 0.0010(2)
P1B 0.0185(3) 0.0195(3) 0.0188(3) -0.0076(2) -0.0060(2) -0.0023(2)
P2B 0.0171(2) 0.0178(3) 0.0167(3) -0.0057(2) -0.0052(2) -0.0008(2)
P3B 0.0166(2) 0.0168(3) 0.0184(3) -0.0051(2) -0.0066(2) -0.0018(2)
P4B 0.0159(2) 0.0135(3) 0.0163(3) -0.0029(2) -0.0071(2) -0.0006(2)
C1N 0.0234(11) 0.0215(12) 0.0212(12) -0.0099(10) -0.0096(9) 0.0014(9)
C2N 0.0242(11) 0.0225(13) 0.0199(12) -0.0061(10) -0.0081(9) -0.0023(9)
C3N 0.0273(12) 0.0292(15) 0.0203(13) -0.0064(11) -0.0053(10) -0.0023(10)
C4N 0.0354(14) 0.0310(16) 0.0268(15) -0.0141(13) -0.0043(11) 0.0044(12)
C5N 0.0421(16) 0.0321(17) 0.0377(18) -0.0213(14) -0.0042(13) -0.0042(13)
C6N 0.0308(13) 0.0288(15) 0.0355(17) -0.0173(13) -0.0053(11) -0.0055(11)
C1O 0.0215(10) 0.0205(12) 0.0228(13) -0.0047(10) -0.0088(9) -0.0043(9)
C2O 0.0332(13) 0.0326(16) 0.0247(14) -0.0092(12) -0.0113(11) 0.0037(12)
C3O 0.0452(17) 0.041(2) 0.0281(16) -0.0044(14) -0.0185(13) 0.0023(14)
C4O 0.0312(14) 0.0319(17) 0.0391(18) -0.0049(13) -0.0184(12) 0.0020(12)
C5O 0.0261(12) 0.0279(15) 0.0412(18) -0.0142(13) -0.0123(12) 0.0050(11)
C6O 0.0269(12) 0.0270(14) 0.0320(15) -0.0138(12) -0.0137(11) 0.0032(10)
C1P 0.0217(10) 0.0209(12) 0.0208(12) -0.0081(10) -0.0070(9) -0.0037(9)
C2P 0.0263(12) 0.0326(16) 0.0303(15) 0.0014(12) -0.0146(11) -0.0076(11)
C3P 0.0313(14) 0.0397(19) 0.0414(19) 0.0041(15) -0.0146(13) -0.0144(13)
C4P 0.0391(15) 0.0268(15) 0.0291(16) -0.0033(12) -0.0079(12) -0.0118(12)
C5P 0.0407(15) 0.0207(14) 0.0306(16) -0.0056(11) -0.0142(12) -0.0006(11)
C6P 0.0292(12) 0.0207(13) 0.0318(15) -0.0066(11) -0.0151(11) -0.0008(10)
C1Q 0.0217(10) 0.0238(13) 0.0195(12) -0.0098(10) -0.0090(9) 0.0025(9)
C2Q 0.0262(12) 0.0225(13) 0.0227(13) -0.0083(10) -0.0050(9) 0.0042(10)
C3Q 0.0366(14) 0.0303(16) 0.0269(15) -0.0079(12) -0.0128(11) 0.0078(12)
C4Q 0.0301(14) 0.048(2) 0.0357(18) -0.0110(15) -0.0167(12) 0.0159(13)
C5Q 0.0228(12) 0.051(2) 0.0379(18) -0.0070(16) -0.0115(12) 0.0051(13)
C6Q 0.0223(11) 0.0312(15) 0.0267(14) -0.0033(11) -0.0114(10) -0.0004(10)
C1R 0.0148(9) 0.0235(12) 0.0190(12) -0.0053(9) -0.0058(8) -0.0016(8)
C2R 0.0235(11) 0.0245(13) 0.0222(13) -0.0044(10) -0.0069(9) -0.0031(10)
C3R 0.0304(13) 0.0204(13) 0.0316(15) -0.0024(11) -0.0135(11) -0.0047(10)
C4R 0.0290(13) 0.0337(16) 0.0220(14) 0.0037(11) -0.0114(10) -0.0108(11)
C5R 0.0286(12) 0.0390(17) 0.0166(12) -0.0051(12) -0.0058(10) -0.0044(12)
C6R 0.0257(11) 0.0251(14) 0.0209(13) -0.0068(10) -0.0081(9) -0.0010(10)
C1S 0.0180(10) 0.0219(12) 0.0188(12) -0.0065(9) -0.0042(8) -0.0030(9)
C2S 0.0320(13) 0.0251(14) 0.0290(15) -0.0090(11) -0.0163(11) 0.0000(11)
C3S 0.0339(14) 0.0356(17) 0.0324(16) -0.0117(13) -0.0201(12) -0.0003(12)
C4S 0.0331(14) 0.0370(18) 0.0366(17) -0.0163(14) -0.0116(12) -0.0112(12)
C5S 0.0479(18) 0.0264(16) 0.059(2) -0.0173(16) -0.0259(17) -0.0020(14)
C6S 0.0388(15) 0.0254(15) 0.055(2) -0.0159(14) -0.0266(15) 0.0024(12)
C1T 0.0190(10) 0.0202(12) 0.0215(12) -0.0070(10) -0.0042(8) -0.0021(9)
C2T 0.0255(12) 0.0417(18) 0.0335(16) -0.0203(14) -0.0132(11) 0.0069(12)
C3T 0.0285(14) 0.068(3) 0.057(2) -0.041(2) -0.0153(14) 0.0159(15)
C4T 0.0321(15) 0.047(2) 0.048(2) -0.0305(18) -0.0015(14) 0.0032(14)
C5T 0.0332(14) 0.0422(19) 0.0345(17) -0.0241(15) -0.0023(12) -0.0073(13)
C6T 0.0251(12) 0.0324(15) 0.0295(15) -0.0167(12) -0.0082(10) -0.0030(11)
C1U 0.0232(10) 0.0194(12) 0.0198(12) -0.0077(9) -0.0097(9) -0.0006(9)
C2U 0.0236(11) 0.0291(14) 0.0268(14) -0.0064(11) -0.0113(10) -0.0079(10)
C3U 0.0370(14) 0.0261(14) 0.0259(14) -0.0032(11) -0.0156(11) -0.0058(11)
C4U 0.0349(14) 0.0361(17) 0.0251(15) -0.0120(12) -0.0160(11) 0.0095(12)
C5U 0.0243(12) 0.056(2) 0.0228(14) -0.0120(14) -0.0114(10) 0.0068(12)
C6U 0.0188(10) 0.0375(16) 0.0236(13) -0.0081(12) -0.0078(9) -0.0003(10)
C1V 0.0191(10) 0.0193(12) 0.0182(11) -0.0041(9) -0.0077(8) -0.0031(8)
C2V 0.0276(12) 0.0238(14) 0.0286(15) -0.0099(11) -0.0043(10) -0.0049(10)
C3V 0.0350(14) 0.0232(14) 0.0336(16) -0.0067(12) -0.0050(12) -0.0109(11)
C4V 0.0270(12) 0.0253(14) 0.0292(15) -0.0032(11) -0.0044(10) -0.0088(11)
C5V 0.0215(11) 0.0249(14) 0.0261(14) -0.0053(11) -0.0028(9) -0.0017(10)
C6V 0.0216(10) 0.0207(12) 0.0240(13) -0.0056(10) -0.0055(9) -0.0033(9)
C1W 0.0178(9) 0.0157(11) 0.0210(12) -0.0009(9) -0.0079(8) -0.0020(8)
C2W 0.0265(12) 0.0191(13) 0.0292(14) -0.0020(10) -0.0091(10) -0.0068(10)
C3W 0.0417(17) 0.0253(16) 0.048(2) -0.0030(14) -0.0116(15) -0.0153(13)
C4W 0.0479(19) 0.037(2) 0.0362(19) 0.0072(15) -0.0022(15) -0.0210(16)
C5W 0.0371(15) 0.0370(18) 0.0229(15) 0.0009(13) -0.0036(11) -0.0079(13)
C6W 0.0235(11) 0.0247(13) 0.0183(12) -0.0018(10) -0.0080(9) -0.0013(9)
C1X 0.0172(9) 0.0156(11) 0.0158(11) -0.0030(8) -0.0055(8) -0.0013(8)
C2X 0.0233(10) 0.0199(12) 0.0212(12) -0.0071(10) -0.0116(9) 0.0030(9)
C3X 0.0232(11) 0.0288(14) 0.0224(13) -0.0093(11) -0.0107(9) -0.0014(10)
C4X 0.0258(11) 0.0281(14) 0.0234(13) -0.0119(11) -0.0062(9) -0.0074(10)
C5X 0.0291(12) 0.0192(12) 0.0263(14) -0.0084(10) -0.0091(10) -0.0021(10)
C6X 0.0223(10) 0.0172(11) 0.0209(12) -0.0050(9) -0.0092(9) -0.0005(9)
C1Y 0.0179(9) 0.0180(11) 0.0163(11) -0.0044(9) -0.0091(8) 0.0005(8)
C2Y 0.0222(11) 0.0163(12) 0.0286(14) -0.0055(10) -0.0099(9) 0.0006(9)
C3Y 0.0279(12) 0.0182(12) 0.0350(16) -0.0101(11) -0.0149(11) 0.0032(10)
C4Y 0.0210(11) 0.0307(15) 0.0269(14) -0.0157(12) -0.0092(9) 0.0050(10)
C5Y 0.0201(10) 0.0290(14) 0.0222(13) -0.0093(11) -0.0058(9) 0.0012(10)
C6Y 0.0202(10) 0.0193(12) 0.0181(11) -0.0031(9) -0.0086(8) 0.0017(8)
C1Z 0.0196(10) 0.0190(12) 0.0227(12) -0.0050(9) -0.0103(9) 0.0009(8)
N2Z 0.0409(15) 0.0222(13) 0.0425(18) -0.0081(12) -0.0301(13) 0.0075(11)
C2" 0.0409(15) 0.0222(13) 0.0425(18) -0.0081(12) -0.0301(13) 0.0075(11)
C3Z 0.0329(14) 0.0326(17) 0.067(2) -0.0239(16) -0.0340(16) 0.0146(12)
N3Z 0.0192(10) 0.0338(15) 0.0440(17) -0.0185(13) -0.0139(10) 0.0068(10)
C3" 0.0192(10) 0.0338(15) 0.0440(17) -0.0185(13) -0.0139(10) 0.0068(10)
C5Z 0.0192(10) 0.0173(11) 0.0235(12) -0.0088(9) -0.0078(8) 0.0014(8)
N1Z 0.0177(8) 0.0178(10) 0.0195(10) -0.0030(8) -0.0086(7) 0.0011(7)

loop_
_atom_type_symbol
_atom_type_description
_atom_type_scat_dispersion_real
_atom_type_scat_dispersion_imag
_atom_type_scat_source
C C 0.0033 0.0016 'International Tables Vol C Tables 4.2.6.8 and 6.1.1.4'
H H 0.0000 0.0000 'International Tables Vol C Tables 4.2.6.8 and 6.1.1.4'
N N 0.0061 0.0033 'International Tables Vol C Tables 4.2.6.8 and 6.1.1.4'
P P 0.1023 0.0942 'International Tables Vol C Tables 4.2.6.8 and 6.1.1.4'
S S 0.1246 0.1234 'International Tables Vol C Tables 4.2.6.8 and 6.1.1.4'
Cu Cu 0.3201 1.2651 'International Tables Vol C Tables 4.2.6.8 and 6.1.1.4'
Br Br -0.2901 2.4595 'International Tables Vol C Tables 4.2.6.8 and 6.1.1.4'

loop_
_geom_angle_atom_site_label_1
_geom_angle_atom_site_label_2
_geom_angle_atom_site_label_3
_geom_angle
P1A Cu1A P2A 122.76(3)
P1A Cu1A S1A 115.45(3)
P2A Cu1A S1A 104.25(3)
P1A Cu1A Br1A 101.342(19)
P2A Cu1A Br1A 102.46(2)
S1A Cu1A Br1A 109.27(2)
P4A Cu2A P3A 122.77(2)
P4A Cu2A S2A 114.25(3)
P3A Cu2A S2A 106.12(3)
P4A Cu2A Br1A 105.29(2)
P3A Cu2A Br1A 96.83(2)
S2A Cu2A Br1A 109.73(2)
Cu2A Br1A Cu1A 139.888(16)
C5M S1A Cu1A 107.42(9)
C1M S2A Cu2A 110.56(9)
C1A P1A C1B 102.43(11)
C1A P1A C1C 102.36(11)
C1B P1A C1C 102.30(12)
C1A P1A Cu1A 116.41(8)
C1B P1A Cu1A 114.83(8)
C1C P1A Cu1A 116.40(8)
C1E P2A C1D 102.81(12)
C1E P2A C1F 103.74(12)
C1D P2A C1F 103.57(12)
C1E P2A Cu1A 117.94(8)
C1D P2A Cu1A 113.04(9)
C1F P2A Cu1A 114.09(9)
C1I P3A C1H 106.56(11)
C1I P3A C1G 102.52(13)
C1H P3A C1G 103.83(13)
C1I P3A Cu2A 115.34(9)
C1H P3A Cu2A 115.62(9)
C1G P3A Cu2A 111.58(9)
C1J P4A C1L 104.36(11)
C1J P4A C1K 101.81(11)
C1L P4A C1K 102.77(12)
C1J P4A Cu2A 112.41(9)
C1L P4A Cu2A 115.42(9)
C1K P4A Cu2A 118.25(8)
C2A C1A C6A 119.5(2)
C2A C1A P1A 118.86(18)
C6A C1A P1A 121.46(19)
C1A C2A C3A 119.7(3)
C1A C2A H2AA 120.1
C3A C2A H2AA 120.1
C4A C3A C2A 120.5(3)
C4A C3A H3AA 119.7
C2A C3A H3AA 119.7
C3A C4A C5A 120.3(3)
C3A C4A H4AA 119.8
C5A C4A H4AA 119.8
C6A C5A C4A 119.5(3)
C6A C5A H5AA 120.3
C4A C5A H5AA 120.3
C5A C6A C1A 120.4(3)
C5A C6A H6AA 119.8
C1A C6A H6AA 119.8
C2B C1B C6B 118.7(2)
C2B C1B P1A 123.79(18)
C6B C1B P1A 117.5(2)
C3B C2B C1B 120.4(2)
C3B C2B H2BA 119.8
C1B C2B H2BA 119.8
C2B C3B C4B 120.4(3)
C2B C3B H3BA 119.8
C4B C3B H3BA 119.8
C5B C4B C3B 119.6(2)
C5B C4B H4BA 120.2
C3B C4B H4BA 120.2
C4B C5B C6B 120.6(2)
C4B C5B H5BA 119.7
C6B C5B H5BA 119.7
C5B C6B C1B 120.2(3)
C5B C6B H6BA 119.9
C1B C6B H6BA 119.9
C2C C1C C6C 118.5(2)
C2C C1C P1A 123.21(19)
C6C C1C P1A 118.2(2)
C1C C2C C3C 120.1(3)
C1C C2C H2CA 120.0
C3C C2C H2CA 120.0
C4C C3C C2C 120.7(3)
C4C C3C H3CA 119.7
C2C C3C H3CA 119.7
C3C C4C C5C 119.7(3)
C3C C4C H4CA 120.1
C5C C4C H4CA 120.1
C6C C5C C4C 120.3(3)
C6C C5C H5CA 119.9
C4C C5C H5CA 119.9
C5C C6C C1C 120.7(3)
C5C C6C H6CA 119.6
C1C C6C H6CA 119.6
C6D C1D C2D 118.8(2)
C6D C1D P2A 123.4(2)
C2D C1D P2A 117.8(2)
C3D C2D C1D 120.7(3)
C3D C2D H2DA 119.6
C1D C2D H2DA 119.6
C4D C3D C2D 120.1(3)
C4D C3D H3DA 119.9
C2D C3D H3DA 119.9
C5D C4D C3D 119.4(3)
C5D C4D H4DA 120.3
C3D C4D H4DA 120.3
C4D C5D C6D 121.1(3)
C4D C5D H5DA 119.5
C6D C5D H5DA 119.5
C5D C6D C1D 119.9(3)
C5D C6D H6DA 120.1
C1D C6D H6DA 120.1
C6E C1E C2E 118.8(3)
C6E C1E P2A 122.8(2)
C2E C1E P2A 118.3(2)
C3E C2E C1E 120.9(3)
C3E C2E H2EA 119.6
C1E C2E H2EA 119.6
C4E C3E C2E 120.4(3)
C4E C3E H3EA 119.8
C2E C3E H3EA 119.8
C3E C4E C5E 119.5(3)
C3E C4E H4EA 120.3
C5E C4E H4EA 120.3
C6E C5E C4E 120.2(3)
C6E C5E H5EA 119.9
C4E C5E H5EA 119.9
C1E C6E C5E 120.1(2)
C1E C6E H6EA 119.9
C5E C6E H6EA 119.9
C6F C1F C2F 118.9(3)
C6F C1F P2A 118.3(2)
C2F C1F P2A 122.7(2)
C3F C2F C1F 120.3(3)
C3F C2F H2FA 119.9
C1F C2F H2FA 119.9
C4F C3F C2F 120.7(3)
C4F C3F H3FA 119.7
C2F C3F H3FA 119.7
C3F C4F C5F 119.6(3)
C3F C4F H4FA 120.2
C5F C4F H4FA 120.2
C4F C5F C6F 120.1(3)
C4F C5F H5FA 119.9
C6F C5F H5FA 119.9
C1F C6F C5F 120.4(3)
C1F C6F H6FA 119.8
C5F C6F H6FA 119.8
C6G C1G C2G 118.9(3)
C6G C1G P3A 122.4(2)
C2G C1G P3A 118.4(2)
C3G C2G C1G 119.9(3)
C3G C2G H2GA 120.1
C1G C2G H2GA 120.1
C4G C3G C2G 120.6(4)
C4G C3G H3GA 119.7
C2G C3G H3GA 119.7
C3G C4G C5G 120.2(3)
C3G C4G H4GA 119.9
C5G C4G H4GA 119.9
C4G C5G C6G 119.8(4)
C4G C5G H5GA 120.1
C6G C5G H5GA 120.1
C1G C6G C5G 120.6(3)
C1G C6G H6GA 119.7
C5G C6G H6GA 119.7
C6H C1H C2H 117.7(2)
C6H C1H P3A 124.6(2)
C2H C1H P3A 117.50(19)
C3H C2H C1H 121.3(3)
C3H C2H H2HA 119.4
C1H C2H H2HA 119.4
C4H C3H C2H 119.7(3)
C4H C3H H3HA 120.1
C2H C3H H3HA 120.1
C5H C4H C3H 119.3(3)
C5H C4H H4HA 120.3
C3H C4H H4HA 120.3
C4H C5H C6H 121.1(3)
C4H C5H H5HA 119.4
C6H C5H H5HA 119.4
C5H C6H C1H 120.8(3)
C5H C6H H6HA 119.6
C1H C6H H6HA 119.6
C2I C1I C6I 118.9(3)
C2I C1I P3A 118.0(2)
C6I C1I P3A 123.1(2)
C1I C2I C3I 120.8(3)
C1I C2I H2IA 119.6
C3I C2I H2IA 119.6
C4I C3I C2I 119.8(3)
C4I C3I H3IA 120.1
C2I C3I H3IA 120.1
C5I C4I C3I 119.9(3)
C5I C4I H4IA 120.1
C3I C4I H4IA 120.1
C4I C5I C6I 120.2(3)
C4I C5I H5IA 119.9
C6I C5I H5IA 119.9
C5I C6I C1I 120.4(3)
C5I C6I H6IA 119.8
C1I C6I H6IA 119.8
C2J C1J C6J 118.9(2)
C2J C1J P4A 118.14(19)
C6J C1J P4A 122.9(2)
C1J C2J C3J 120.9(2)
C1J C2J H2JA 119.5
C3J C2J H2JA 119.5
C4J C3J C2J 119.9(3)
C4J C3J H3JA 120.0
C2J C3J H3JA 120.0
C5J C4J C3J 120.0(2)
C5J C4J H4JA 120.0
C3J C4J H4JA 120.0
C4J C5J C6J 120.2(3)
C4J C5J H5JA 119.9
C6J C5J H5JA 119.9
C5J C6J C1J 120.0(3)
C5J C6J H6JA 120.0
C1J C6J H6JA 120.0
C6K C1K C2K 118.8(2)
C6K C1K P4A 123.71(19)
C2K C1K P4A 117.5(2)
C3K C2K C1K 120.1(3)
C3K C2K H2KA 120.0
C1K C2K H2KA 120.0
C4K C3K C2K 120.5(3)
C4K C3K H3KA 119.8
C2K C3K H3KA 119.8
C3K C4K C5K 120.1(3)
C3K C4K H4KA 120.0
C5K C4K H4KA 120.0
C6K C5K C4K 119.8(3)
C6K C5K H5KA 120.1
C4K C5K H5KA 120.1
C5K C6K C1K 120.8(3)
C5K C6K H6KA 119.6
C1K C6K H6KA 119.6
C2L C1L C6L 118.9(2)
C2L C1L P4A 123.64(19)
C6L C1L P4A 117.33(17)
C3L C2L C1L 120.3(2)
C3L C2L H2LA 119.9
C1L C2L H2LA 119.9
C4L C3L C2L 120.3(2)
C4L C3L H3LA 119.9
C2L C3L H3LA 119.9
C3L C4L C5L 120.1(3)
C3L C4L H4LA 120.0
C5L C4L H4LA 120.0
C6L C5L C4L 120.1(3)
C6L C5L H5LA 119.9
C4L C5L H5LA 119.9
C5L C6L C1L 120.4(2)
C5L C6L H6LA 119.8
C1L C6L H6LA 119.8
N1M C1M N3M 117.1(2)
N1M C1M S2A 120.68(19)
N3M C1M S2A 122.2(2)
C3M N3M C1M 116.9(3)
N2M C3M N3M 126.1(3)
N2M C3M H3MA 113(3)
N3M C3M H3MA 120(3)
C3M N2M C5M 116.6(3)
N1M C5M N2M 117.9(2)
N1M C5M S1A 119.48(19)
N2M C5M S1A 122.5(2)
C5M N1M C1M 125.3(2)
C5M N1M H1MA 117.3
C1M N1M H1MA 117.3
P1B Cu1B P2B 122.35(2)
P1B Cu1B S1B 115.02(3)
P2B Cu1B S1B 105.38(3)
P1B Cu1B Br1B 101.44(2)
P2B Cu1B Br1B 100.23(2)
S1B Cu1B Br1B 111.122(19)
P4B Cu2B P3B 121.31(3)
P4B Cu2B S2B 114.96(3)
P3B Cu2B S2B 105.86(2)
P4B Cu2B Br1B 101.897(19)
P3B Cu2B Br1B 100.40(2)
S2B Cu2B Br1B 111.21(2)
Cu1B Br1B Cu2B 140.944(15)
C1Z S1B Cu1B 112.94(9)
C5Z S2B Cu2B 109.76(9)
C1N P1B C1P 101.86(12)
C1N P1B C1O 103.42(12)
C1P P1B C1O 103.95(11)
C1N P1B Cu1B 116.88(8)
C1P P1B Cu1B 114.85(9)
C1O P1B Cu1B 114.14(9)
C1R P2B C1Q 103.32(11)
C1R P2B C1S 102.64(11)
C1Q P2B C1S 104.33(12)
C1R P2B Cu1B 114.72(9)
C1Q P2B Cu1B 118.08(9)
C1S P2B Cu1B 112.06(8)
C1T P3B C1V 105.62(12)
C1T P3B C1U 103.42(12)
C1V P3B C1U 102.24(11)
C1T P3B Cu2B 118.39(8)
C1V P3B Cu2B 113.77(9)
C1U P3B Cu2B 111.70(8)
C1X P4B C1W 104.57(11)
C1X P4B C1Y 100.98(11)
C1W P4B C1Y 104.40(11)
C1X P4B Cu2B 118.13(8)
C1W P4B Cu2B 113.71(8)
C1Y P4B Cu2B 113.40(8)
C2N C1N C6N 118.4(2)
C2N C1N P1B 118.7(2)
C6N C1N P1B 122.9(2)
C3N C2N C1N 121.2(2)
C3N C2N H2NA 119.4
C1N C2N H2NA 119.4
C2N C3N C4N 120.2(2)
C2N C3N H3NA 119.9
C4N C3N H3NA 119.9
C3N C4N C5N 119.7(3)
C3N C4N H4NA 120.2
C5N C4N H4NA 120.2
C4N C5N C6N 120.3(3)
C4N C5N H5NA 119.9
C6N C5N H5NA 119.9
C5N C6N C1N 120.3(3)
C5N C6N H6NA 119.8
C1N C6N H6NA 119.8
C6O C1O C2O 118.9(3)
C6O C1O P1B 118.1(2)
C2O C1O P1B 122.9(2)
C3O C2O C1O 119.6(3)
C3O C2O H2OA 120.2
C1O C2O H2OA 120.2
C4O C3O C2O 121.0(3)
C4O C3O H3OA 119.5
C2O C3O H3OA 119.5
C5O C4O C3O 119.4(3)
C5O C4O H4OA 120.3
C3O C4O H4OA 120.3
C4O C5O C6O 120.6(3)
C4O C5O H5OA 119.7
C6O C5O H5OA 119.7
C5O C6O C1O 120.4(3)
C5O C6O H6OA 119.8
C1O C6O H6OA 119.8
C6P C1P C2P 118.3(2)
C6P C1P P1B 118.10(18)
C2P C1P P1B 123.6(2)
C1P C2P C3P 120.5(3)
C1P C2P H2PA 119.8
C3P C2P H2PA 119.8
C4P C3P C2P 120.6(3)
C4P C3P H3PA 119.7
C2P C3P H3PA 119.7
C3P C4P C5P 119.4(3)
C3P C4P H4PA 120.3
C5P C4P H4PA 120.3
C4P C5P C6P 120.2(3)
C4P C5P H5PA 119.9
C6P C5P H5PA 119.9
C1P C6P C5P 121.1(2)
C1P C6P H6PA 119.5
C5P C6P H6PA 119.5
C6Q C1Q C2Q 118.1(2)
C6Q C1Q P2B 122.9(2)
C2Q C1Q P2B 118.87(18)
C3Q C2Q C1Q 120.7(2)
C3Q C2Q H2QA 119.6
C1Q C2Q H2QA 119.6
C2Q C3Q C4Q 120.9(3)
C2Q C3Q H3QA 119.6
C4Q C3Q H3QA 119.6
C5Q C4Q C3Q 118.6(3)
C5Q C4Q H4QA 120.7
C3Q C4Q H4QA 120.7
C4Q C5Q C6Q 120.7(3)
C4Q C5Q H5QA 119.6
C6Q C5Q H5QA 119.6
C5Q C6Q C1Q 120.8(3)
C5Q C6Q H6QA 119.6
C1Q C6Q H6QA 119.6
C2R C1R C6R 119.0(2)
C2R C1R P2B 118.2(2)
C6R C1R P2B 122.8(2)
C1R C2R C3R 120.7(3)
C1R C2R H2RA 119.7
C3R C2R H2RA 119.7
C4R C3R C2R 119.7(3)
C4R C3R H3RA 120.2
C2R C3R H3RA 120.2
C3R C4R C5R 120.6(3)
C3R C4R H4RA 119.7
C5R C4R H4RA 119.7
C6R C5R C4R 120.0(3)
C6R C5R H5RA 120.0
C4R C5R H5RA 120.0
C5R C6R C1R 120.0(3)
C5R C6R H6RA 120.0
C1R C6R H6RA 120.0
C6S C1S C2S 118.2(2)
C6S C1S P2B 124.8(2)
C2S C1S P2B 116.9(2)
C3S C2S C1S 120.6(3)
C3S C2S H2SA 119.7
C1S C2S H2SA 119.7
C2S C3S C4S 120.4(3)
C2S C3S H3SA 119.8
C4S C3S H3SA 119.8
C5S C4S C3S 119.6(3)
C5S C4S H4SA 120.2
C3S C4S H4SA 120.2
C4S C5S C6S 120.7(3)
C4S C5S H5SA 119.6
C6S C5S H5SA 119.6
C5S C6S C1S 120.6(3)
C5S C6S H6SA 119.7
C1S C6S H6SA 119.7
C2T C1T C6T 119.0(3)
C2T C1T P3B 118.5(2)
C6T C1T P3B 122.5(2)
C1T C2T C3T 120.6(3)
C1T C2T H2TA 119.7
C3T C2T H2TA 119.7
C4T C3T C2T 120.2(3)
C4T C3T H3TA 119.9
C2T C3T H3TA 119.9
C3T C4T C5T 120.1(3)
C3T C4T H4TA 119.9
C5T C4T H4TA 119.9
C4T C5T C6T 119.8(3)
C4T C5T H5TA 120.1
C6T C5T H5TA 120.1
C5T C6T C1T 120.2(3)
C5T C6T H6TA 119.9
C1T C6T H6TA 119.9
C6U C1U C2U 118.8(2)
C6U C1U P3B 122.8(2)
C2U C1U P3B 118.22(18)
C3U C2U C1U 120.7(2)
C3U C2U H2UA 119.7
C1U C2U H2UA 119.7
C2U C3U C4U 119.8(3)
C2U C3U H3UA 120.1
C4U C3U H3UA 120.1
C5U C4U C3U 119.7(3)
C5U C4U H4UA 120.2
C3U C4U H4UA 120.2
C4U C5U C6U 120.8(3)
C4U C5U H5UA 119.6
C6U C5U H5UA 119.6
C1U C6U C5U 120.3(3)
C1U C6U H6UA 119.9
C5U C6U H6UA 119.9
C2V C1V C6V 119.2(2)
C2V C1V P3B 124.3(2)
C6V C1V P3B 116.45(19)
C1V C2V C3V 119.9(3)
C1V C2V H2VA 120.1
C3V C2V H2VA 120.1
C4V C3V C2V 120.5(3)
C4V C3V H3VA 119.7
C2V C3V H3VA 119.7
C5V C4V C3V 120.0(2)
C5V C4V H4VA 120.0
C3V C4V H4VA 120.0
C4V C5V C6V 119.8(3)
C4V C5V H5VA 120.1
C6V C5V H5VA 120.1
C5V C6V C1V 120.6(2)
C5V C6V H6VA 119.7
C1V C6V H6VA 119.7
C2W C1W C6W 119.2(2)
C2W C1W P4B 116.9(2)
C6W C1W P4B 123.77(19)
C3W C2W C1W 120.1(3)
C3W C2W H2WA 119.9
C1W C2W H2WA 119.9
C4W C3W C2W 120.4(3)
C4W C3W H3WA 119.8
C2W C3W H3WA 119.8
C3W C4W C5W 119.8(3)
C3W C4W H4WA 120.1
C5W C4W H4WA 120.1
C4W C5W C6W 120.5(3)
C4W C5W H5WA 119.8
C6W C5W H5WA 119.8
C5W C6W C1W 120.0(3)
C5W C6W H6WA 120.0
C1W C6W H6WA 120.0
C6X C1X C2X 119.2(2)
C6X C1X P4B 119.22(18)
C2X C1X P4B 121.58(19)
C3X C2X C1X 120.9(2)
C3X C2X H2XA 119.6
C1X C2X H2XA 119.6
C2X C3X C4X 119.6(2)
C2X C3X H3XA 120.2
C4X C3X H3XA 120.2
C5X C4X C3X 120.0(2)
C5X C4X H4XA 120.0
C3X C4X H4XA 120.0
C4X C5X C6X 120.5(3)
C4X C5X H5XA 119.8
C6X C5X H5XA 119.8
C1X C6X C5X 119.8(2)
C1X C6X H6XA 120.1
C5X C6X H6XA 120.1
C2Y C1Y C6Y 118.5(2)
C2Y C1Y P4B 124.39(18)
C6Y C1Y P4B 116.88(19)
C3Y C2Y C1Y 121.1(2)
C3Y C2Y H2YA 119.5
C1Y C2Y H2YA 119.5
C2Y C3Y C4Y 120.1(3)
C2Y C3Y H3YA 119.9
C4Y C3Y H3YA 119.9
C5Y C4Y C3Y 119.4(2)
C5Y C4Y H4YA 120.3
C3Y C4Y H4YA 120.3
C4Y C5Y C6Y 120.6(2)
C4Y C5Y H5YA 119.7
C6Y C5Y H5YA 119.7
C5Y C6Y C1Y 120.2(2)
C5Y C6Y H6YA 119.9
C1Y C6Y H6YA 119.9
N1Z C1Z N2Z 117.6(2)
N1Z C1Z S1B 119.62(18)
N2Z C1Z S1B 122.8(2)
C3Z N2Z C1Z 116.9(3)
N3Z C3Z N2Z 126.0(3)
N3Z C3Z H3ZA 117.0
N2Z C3Z H3ZA 117.0
C3Z N3Z C5Z 116.5(3)
N3Z C5Z N1Z 118.4(2)
N3Z C5Z S2B 122.1(2)
N1Z C5Z S2B 119.45(18)
C1Z N1Z C5Z 124.5(2)
C1Z N1Z H1ZA 117.8
C5Z N1Z H1ZA 117.8

loop_
_geom_bond_atom_site_label_1
_geom_bond_atom_site_label_2
_geom_bond_distance
Cu1A P1A 2.2721(7)
Cu1A P2A 2.2881(7)
Cu1A S1A 2.3559(8)
Cu1A Br1A 2.5614(4)
Cu2A P4A 2.2815(7)
Cu2A P3A 2.2835(8)
Cu2A S2A 2.3110(7)
Cu2A Br1A 2.5528(4)
S1A C5M 1.717(3)
S2A C1M 1.700(3)
P1A C1A 1.822(2)
P1A C1B 1.826(2)
P1A C1C 1.832(3)
P2A C1E 1.822(3)
P2A C1D 1.834(3)
P2A C1F 1.836(3)
P3A C1I 1.826(3)
P3A C1H 1.832(3)
P3A C1G 1.833(3)
P4A C1J 1.822(2)
P4A C1L 1.824(2)
P4A C1K 1.833(3)
C1A C2A 1.388(4)
C1A C6A 1.405(3)
C2A C3A 1.389(4)
C2A H2AA 0.9500
C3A C4A 1.384(4)
C3A H3AA 0.9500
C4A C5A 1.388(4)
C4A H4AA 0.9500
C5A C6A 1.387(4)
C5A H5AA 0.9500
C6A H6AA 0.9500
C1B C2B 1.391(4)
C1B C6B 1.398(3)
C2B C3B 1.385(4)
C2B H2BA 0.9500
C3B C4B 1.386(4)
C3B H3BA 0.9500
C4B C5B 1.372(4)
C4B H4BA 0.9500
C5B C6B 1.389(4)
C5B H5BA 0.9500
C6B H6BA 0.9500
C1C C2C 1.390(4)
C1C C6C 1.406(3)
C2C C3C 1.399(4)
C2C H2CA 0.9500
C3C C4C 1.374(4)
C3C H3CA 0.9500
C4C C5C 1.386(4)
C4C H4CA 0.9500
C5C C6C 1.379(4)
C5C H5CA 0.9500
C6C H6CA 0.9500
C1D C6D 1.393(4)
C1D C2D 1.398(4)
C2D C3D 1.390(4)
C2D H2DA 0.9500
C3D C4D 1.382(5)
C3D H3DA 0.9500
C4D C5D 1.381(5)
C4D H4DA 0.9500
C5D C6D 1.391(4)
C5D H5DA 0.9500
C6D H6DA 0.9500
C1E C6E 1.388(4)
C1E C2E 1.393(4)
C2E C3E 1.379(5)
C2E H2EA 0.9500
C3E C4E 1.374(4)
C3E H3EA 0.9500
C4E C5E 1.395(4)
C4E H4EA 0.9500
C5E C6E 1.391(4)
C5E H5EA 0.9500
C6E H6EA 0.9500
C1F C6F 1.383(4)
C1F C2F 1.392(4)
C2F C3F 1.383(5)
C2F H2FA 0.9500
C3F C4F 1.371(6)
C3F H3FA 0.9500
C4F C5F 1.381(5)
C4F H4FA 0.9500
C5F C6F 1.393(4)
C5F H5FA 0.9500
C6F H6FA 0.9500
C1G C6G 1.381(4)
C1G C2G 1.397(4)
C2G C3G 1.395(4)
C2G H2GA 0.9500
C3G C4G 1.361(6)
C3G H3GA 0.9500
C4G C5G 1.384(6)
C4G H4GA 0.9500
C5G C6G 1.393(5)
C5G H5GA 0.9500
C6G H6GA 0.9500
C1H C6H 1.397(3)
C1H C2H 1.400(4)
C2H C3H 1.396(4)
C2H H2HA 0.9500
C3H C4H 1.387(4)
C3H H3HA 0.9500
C4H C5H 1.381(5)
C4H H4HA 0.9500
C5H C6H 1.383(4)
C5H H5HA 0.9500
C6H H6HA 0.9500
C1I C2I 1.386(4)
C1I C6I 1.399(4)
C2I C3I 1.392(4)
C2I H2IA 0.9500
C3I C4I 1.390(4)
C3I H3IA 0.9500
C4I C5I 1.382(4)
C4I H4IA 0.9500
C5I C6I 1.390(4)
C5I H5IA 0.9500
C6I H6IA 0.9500
C1J C2J 1.385(4)
C1J C6J 1.401(4)
C2J C3J 1.387(3)
C2J H2JA 0.9500
C3J C4J 1.384(4)
C3J H3JA 0.9500
C4J C5J 1.383(4)
C4J H4JA 0.9500
C5J C6J 1.392(4)
C5J H5JA 0.9500
C6J H6JA 0.9500
C1K C6K 1.395(4)
C1K C2K 1.399(3)
C2K C3K 1.386(4)
C2K H2KA 0.9500
C3K C4K 1.377(4)
C3K H3KA 0.9500
C4K C5K 1.390(4)
C4K H4KA 0.9500
C5K C6K 1.380(4)
C5K H5KA 0.9500
C6K H6KA 0.9500
C1L C2L 1.393(3)
C1L C6L 1.405(3)
C2L C3L 1.393(4)
C2L H2LA 0.9500
C3L C4L 1.379(4)
C3L H3LA 0.9500
C4L C5L 1.391(4)
C4L H4LA 0.9500
C5L C6L 1.381(4)
C5L H5LA 0.9500
C6L H6LA 0.9500
C1M N1M 1.363(3)
C1M N3M 1.370(3)
N3M C3M 1.363(4)
C3M N2M 1.360(4)
C3M H3MA 0.83(4)
N2M C5M 1.362(3)
C5M N1M 1.360(3)
N1M H1MA 0.8800
Cu1B P1B 2.2749(7)
Cu1B P2B 2.2757(7)
Cu1B S1B 2.3212(7)
Cu1B Br1B 2.5292(4)
Cu2B P4B 2.2646(7)
Cu2B P3B 2.2913(7)
Cu2B S2B 2.3371(7)
Cu2B Br1B 2.5544(4)
S1B C1Z 1.708(3)
S2B C5Z 1.706(3)
P1B C1N 1.825(3)
P1B C1P 1.828(3)
P1B C1O 1.833(3)
P2B C1R 1.826(3)
P2B C1Q 1.828(3)
P2B C1S 1.831(2)
P3B C1T 1.825(3)
P3B C1V 1.827(2)
P3B C1U 1.827(3)
P4B C1X 1.824(2)
P4B C1W 1.829(2)
P4B C1Y 1.830(2)
C1N C2N 1.393(3)
C1N C6N 1.400(4)
C2N C3N 1.383(4)
C2N H2NA 0.9500
C3N C4N 1.384(4)
C3N H3NA 0.9500
C4N C5N 1.388(4)
C4N H4NA 0.9500
C5N C6N 1.393(4)
C5N H5NA 0.9500
C6N H6NA 0.9500
C1O C6O 1.396(4)
C1O C2O 1.401(4)
C2O C3O 1.393(4)
C2O H2OA 0.9500
C3O C4O 1.383(5)
C3O H3OA 0.9500
C4O C5O 1.379(5)
C4O H4OA 0.9500
C5O C6O 1.387(4)
C5O H5OA 0.9500
C6O H6OA 0.9500
C1P C6P 1.387(4)
C1P C2P 1.389(3)
C2P C3P 1.393(4)
C2P H2PA 0.9500
C3P C4P 1.376(5)
C3P H3PA 0.9500
C4P C5P 1.378(4)
C4P H4PA 0.9500
C5P C6P 1.388(4)
C5P H5PA 0.9500
C6P H6PA 0.9500
C1Q C6Q 1.397(3)
C1Q C2Q 1.405(4)
C2Q C3Q 1.381(4)
C2Q H2QA 0.9500
C3Q C4Q 1.398(4)
C3Q H3QA 0.9500
C4Q C5Q 1.390(5)
C4Q H4QA 0.9500
C5Q C6Q 1.390(4)
C5Q H5QA 0.9500
C6Q H6QA 0.9500
C1R C2R 1.392(4)
C1R C6R 1.399(4)
C2R C3R 1.394(4)
C2R H2RA 0.9500
C3R C4R 1.371(4)
C3R H3RA 0.9500
C4R C5R 1.390(5)
C4R H4RA 0.9500
C5R C6R 1.388(4)
C5R H5RA 0.9500
C6R H6RA 0.9500
C1S C6S 1.392(4)
C1S C2S 1.393(4)
C2S C3S 1.380(4)
C2S H2SA 0.9500
C3S C4S 1.383(5)
C3S H3SA 0.9500
C4S C5S 1.367(5)
C4S H4SA 0.9500
C5S C6S 1.382(4)
C5S H5SA 0.9500
C6S H6SA 0.9500
C1T C2T 1.382(4)
C1T C6T 1.398(4)
C2T C3T 1.384(5)
C2T H2TA 0.9500
C3T C4T 1.380(5)
C3T H3TA 0.9500
C4T C5T 1.380(5)
C4T H4TA 0.9500
C5T C6T 1.393(4)
C5T H5TA 0.9500
C6T H6TA 0.9500
C1U C6U 1.388(3)
C1U C2U 1.399(4)
C2U C3U 1.388(4)
C2U H2UA 0.9500
C3U C4U 1.391(4)
C3U H3UA 0.9500
C4U C5U 1.376(4)
C4U H4UA 0.9500
C5U C6U 1.389(4)
C5U H5UA 0.9500
C6U H6UA 0.9500
C1V C2V 1.391(4)
C1V C6V 1.396(4)
C2V C3V 1.399(4)
C2V H2VA 0.9500
C3V C4V 1.384(4)
C3V H3VA 0.9500
C4V C5V 1.383(4)
C4V H4VA 0.9500
C5V C6V 1.395(3)
C5V H5VA 0.9500
C6V H6VA 0.9500
C1W C2W 1.393(4)
C1W C6W 1.395(4)
C2W C3W 1.392(4)
C2W H2WA 0.9500
C3W C4W 1.379(5)
C3W H3WA 0.9500
C4W C5W 1.382(5)
C4W H4WA 0.9500
C5W C6W 1.391(4)
C5W H5WA 0.9500
C6W H6WA 0.9500
C1X C6X 1.392(3)
C1X C2X 1.399(3)
C2X C3X 1.379(4)
C2X H2XA 0.9500
C3X C4X 1.396(4)
C3X H3XA 0.9500
C4X C5X 1.382(4)
C4X H4XA 0.9500
C5X C6X 1.393(4)
C5X H5XA 0.9500
C6X H6XA 0.9500
C1Y C2Y 1.389(4)
C1Y C6Y 1.402(3)
C2Y C3Y 1.387(4)
C2Y H2YA 0.9500
C3Y C4Y 1.391(4)
C3Y H3YA 0.9500
C4Y C5Y 1.383(4)
C4Y H4YA 0.9500
C5Y C6Y 1.393(4)
C5Y H5YA 0.9500
C6Y H6YA 0.9500
C1Z N1Z 1.361(3)
C1Z N2Z 1.369(3)
N2Z C3Z 1.368(5)
C3Z N3Z 1.359(5)
C3Z H3ZA 0.9500
N3Z C5Z 1.361(3)
C5Z N1Z 1.369(3)
N1Z H1ZA 0.8800

loop_
_geom_hbond_atom_site_label_D
_geom_hbond_atom_site_label_H
_geom_hbond_atom_site_label_A
_geom_hbond_distance_DH
_geom_hbond_distance_HA
_geom_hbond_distance_DA
_geom_hbond_angle_DHA
N1M H1MA Br1A 0.88 2.42 3.261(2) 158.9
N1Z H1ZA Br1B 0.88 2.43 3.288(2) 166.6

loop_
_geom_torsion_atom_site_label_1
_geom_torsion_atom_site_label_2
_geom_torsion_atom_site_label_3
_geom_torsion_atom_site_label_4
_geom_torsion
P4A Cu2A Br1A Cu1A 82.14(3)
P3A Cu2A Br1A Cu1A -151.14(3)
S2A Cu2A Br1A Cu1A -41.26(4)
P1A Cu1A Br1A Cu2A -131.75(3)
P2A Cu1A Br1A Cu2A 100.69(3)
S1A Cu1A Br1A Cu2A -9.44(4)
P1A Cu1A S1A C5M 156.18(9)
P2A Cu1A S1A C5M -66.16(9)
Br1A Cu1A S1A C5M 42.78(9)
P4A Cu2A S2A C1M -82.05(10)
P3A Cu2A S2A C1M 139.52(10)
Br1A Cu2A S2A C1M 35.92(10)
P2A Cu1A P1A C1A 179.02(8)
S1A Cu1A P1A C1A -51.90(9)
Br1A Cu1A P1A C1A 66.02(9)
P2A Cu1A P1A C1B -61.33(10)
S1A Cu1A P1A C1B 67.75(10)
Br1A Cu1A P1A C1B -174.33(9)
P2A Cu1A P1A C1C 58.13(9)
S1A Cu1A P1A C1C -172.79(9)
Br1A Cu1A P1A C1C -54.87(9)
P1A Cu1A P2A C1E -55.23(10)
S1A Cu1A P2A C1E 171.09(10)
Br1A Cu1A P2A C1E 57.20(10)
P1A Cu1A P2A C1D 64.66(10)
S1A Cu1A P2A C1D -69.02(10)
Br1A Cu1A P2A C1D 177.10(10)
P1A Cu1A P2A C1F -177.35(10)
S1A Cu1A P2A C1F 48.97(10)
Br1A Cu1A P2A C1F -64.91(10)
P4A Cu2A P3A C1I 53.66(9)
S2A Cu2A P3A C1I -172.35(9)
Br1A Cu2A P3A C1I -59.49(9)
P4A Cu2A P3A C1H -71.57(10)
S2A Cu2A P3A C1H 62.42(9)
Br1A Cu2A P3A C1H 175.29(9)
P4A Cu2A P3A C1G 170.09(11)
S2A Cu2A P3A C1G -55.92(11)
Br1A Cu2A P3A C1G 56.95(11)
P3A Cu2A P4A C1J 61.44(9)
S2A Cu2A P4A C1J -69.26(9)
Br1A Cu2A P4A C1J 170.27(8)
P3A Cu2A P4A C1L -58.10(9)
S2A Cu2A P4A C1L 171.19(8)
Br1A Cu2A P4A C1L 50.73(9)
P3A Cu2A P4A C1K 179.67(9)
S2A Cu2A P4A C1K 48.96(10)
Br1A Cu2A P4A C1K -71.51(9)
C1B P1A C1A C2A -100.8(2)
C1C P1A C1A C2A 153.4(2)
Cu1A P1A C1A C2A 25.3(2)
C1B P1A C1A C6A 74.6(2)
C1C P1A C1A C6A -31.2(2)
Cu1A P1A C1A C6A -159.28(17)
C6A C1A C2A C3A -1.1(4)
P1A C1A C2A C3A 174.4(2)
C1A C2A C3A C4A -0.7(4)
C2A C3A C4A C5A 2.0(4)
C3A C4A C5A C6A -1.6(4)
C4A C5A C6A C1A -0.2(4)
C2A C1A C6A C5A 1.5(4)
P1A C1A C6A C5A -173.85(19)
C1A P1A C1B C2B -11.9(3)
C1C P1A C1B C2B 93.9(2)
Cu1A P1A C1B C2B -139.1(2)
C1A P1A C1B C6B 168.8(2)
C1C P1A C1B C6B -85.4(2)
Cu1A P1A C1B C6B 41.7(2)
C6B C1B C2B C3B 0.1(4)
P1A C1B C2B C3B -179.2(2)
C1B C2B C3B C4B 0.5(4)
C2B C3B C4B C5B -1.0(5)
C3B C4B C5B C6B 0.9(4)
C4B C5B C6B C1B -0.3(4)
C2B C1B C6B C5B -0.2(4)
P1A C1B C6B C5B 179.1(2)
C1A P1A C1C C2C 109.4(2)
C1B P1A C1C C2C 3.5(2)
Cu1A P1A C1C C2C -122.5(2)
C1A P1A C1C C6C -73.6(2)
C1B P1A C1C C6C -179.52(19)
Cu1A P1A C1C C6C 54.5(2)
C6C C1C C2C C3C -0.7(4)
P1A C1C C2C C3C 176.3(2)
C1C C2C C3C C4C -0.5(4)
C2C C3C C4C C5C 1.6(4)
C3C C4C C5C C6C -1.5(4)
C4C C5C C6C C1C 0.3(4)
C2C C1C C6C C5C 0.8(4)
P1A C1C C6C C5C -176.4(2)
C1E P2A C1D C6D -10.1(3)
C1F P2A C1D C6D 97.7(2)
Cu1A P2A C1D C6D -138.3(2)
C1E P2A C1D C2D 166.6(2)
C1F P2A C1D C2D -85.6(2)
Cu1A P2A C1D C2D 38.4(2)
C6D C1D C2D C3D -0.5(4)
P2A C1D C2D C3D -177.3(2)
C1D C2D C3D C4D 0.5(5)
C2D C3D C4D C5D -0.6(5)
C3D C4D C5D C6D 0.8(5)
C4D C5D C6D C1D -0.8(5)
C2D C1D C6D C5D 0.7(4)
P2A C1D C6D C5D 177.3(2)
C1D P2A C1E C6E 76.1(2)
C1F P2A C1E C6E -31.5(2)
Cu1A P2A C1E C6E -158.78(19)
C1D P2A C1E C2E -100.9(2)
C1F P2A C1E C2E 151.4(2)
Cu1A P2A C1E C2E 24.2(3)
C6E C1E C2E C3E -2.3(5)
P2A C1E C2E C3E 174.8(3)
C1E C2E C3E C4E 0.5(6)
C2E C3E C4E C5E 1.2(6)
C3E C4E C5E C6E -1.1(5)
C2E C1E C6E C5E 2.4(4)
P2A C1E C6E C5E -174.6(2)
C4E C5E C6E C1E -0.7(5)
C1E P2A C1F C6F -61.0(3)
C1D P2A C1F C6F -168.0(2)
Cu1A P2A C1F C6F 68.7(2)
C1E P2A C1F C2F 123.6(3)
C1D P2A C1F C2F 16.5(3)
Cu1A P2A C1F C2F -106.8(3)
C6F C1F C2F C3F 0.4(5)
P2A C1F C2F C3F 175.8(3)
C1F C2F C3F C4F 0.9(7)
C2F C3F C4F C5F -1.5(6)
C3F C4F C5F C6F 0.8(6)
C2F C1F C6F C5F -1.1(5)
P2A C1F C6F C5F -176.8(2)
C4F C5F C6F C1F 0.5(5)
C1I P3A C1G C6G -149.1(3)
C1H P3A C1G C6G -38.3(3)
Cu2A P3A C1G C6G 86.9(3)
C1I P3A C1G C2G 37.4(3)
C1H P3A C1G C2G 148.2(2)
Cu2A P3A C1G C2G -86.6(2)
C6G C1G C2G C3G 1.5(5)
P3A C1G C2G C3G 175.2(3)
C1G C2G C3G C4G -0.9(5)
C2G C3G C4G C5G -0.7(6)
C3G C4G C5G C6G 1.6(6)
C2G C1G C6G C5G -0.5(5)
P3A C1G C6G C5G -174.0(3)
C4G C5G C6G C1G -1.0(6)
C1I P3A C1H C6H 3.8(3)
C1G P3A C1H C6H -104.0(2)
Cu2A P3A C1H C6H 133.4(2)
C1I P3A C1H C2H -170.8(2)
C1G P3A C1H C2H 81.4(2)
Cu2A P3A C1H C2H -41.1(2)
C6H C1H C2H C3H 2.0(4)
P3A C1H C2H C3H 176.9(2)
C1H C2H C3H C4H -0.1(5)
C2H C3H C4H C5H -1.4(5)
C3H C4H C5H C6H 1.1(5)
C4H C5H C6H C1H 0.7(5)
C2H C1H C6H C5H -2.3(4)
P3A C1H C6H C5H -176.8(2)
C1H P3A C1I C2I 126.4(2)
C1G P3A C1I C2I -124.9(2)
Cu2A P3A C1I C2I -3.4(2)
C1H P3A C1I C6I -55.6(2)
C1G P3A C1I C6I 53.1(2)
Cu2A P3A C1I C6I 174.57(18)
C6I C1I C2I C3I 0.7(4)
P3A C1I C2I C3I 178.8(2)
C1I C2I C3I C4I 0.8(4)
C2I C3I C4I C5I -1.2(4)
C3I C4I C5I C6I -0.1(4)
C4I C5I C6I C1I 1.7(4)
C2I C1I C6I C5I -2.0(4)
P3A C1I C6I C5I -180.0(2)
C1L P4A C1J C2J 115.8(2)
C1K P4A C1J C2J -137.6(2)
Cu2A P4A C1J C2J -10.0(2)
C1L P4A C1J C6J -64.9(2)
C1K P4A C1J C6J 41.8(2)
Cu2A P4A C1J C6J 169.34(19)
C6J C1J C2J C3J -0.4(4)
P4A C1J C2J C3J 179.0(2)
C1J C2J C3J C4J -0.1(4)
C2J C3J C4J C5J 1.3(4)
C3J C4J C5J C6J -2.0(4)
C4J C5J C6J C1J 1.5(4)
C2J C1J C6J C5J -0.3(4)
P4A C1J C6J C5J -179.7(2)
C1J P4A C1K C6K -92.4(2)
C1L P4A C1K C6K 15.5(2)
Cu2A P4A C1K C6K 143.9(2)
C1J P4A C1K C2K 85.3(2)
C1L P4A C1K C2K -166.80(19)
Cu2A P4A C1K C2K -38.4(2)
C6K C1K C2K C3K -0.9(4)
P4A C1K C2K C3K -178.8(2)
C1K C2K C3K C4K 0.1(4)
C2K C3K C4K C5K 0.7(4)
C3K C4K C5K C6K -0.7(5)
C4K C5K C6K C1K -0.2(5)
C2K C1K C6K C5K 1.0(4)
P4A C1K C6K C5K 178.7(2)
C1J P4A C1L C2L -10.4(3)
C1K P4A C1L C2L -116.3(2)
Cu2A P4A C1L C2L 113.5(2)
C1J P4A C1L C6L 174.2(2)
C1K P4A C1L C6L 68.2(2)
Cu2A P4A C1L C6L -61.9(2)
C6L C1L C2L C3L 0.0(4)
P4A C1L C2L C3L -175.4(2)
C1L C2L C3L C4L -0.4(4)
C2L C3L C4L C5L 0.5(5)
C3L C4L C5L C6L -0.3(5)
C4L C5L C6L C1L 0.0(4)
C2L C1L C6L C5L 0.2(4)
P4A C1L C6L C5L 175.9(2)
Cu2A S2A C1M N1M -7.5(2)
Cu2A S2A C1M N3M 171.9(2)
N1M C1M N3M C3M 0.0(4)
S2A C1M N3M C3M -179.3(3)
C1M N3M C3M N2M 0.5(6)
N3M C3M N2M C5M -0.6(6)
C3M N2M C5M N1M 0.2(4)
C3M N2M C5M S1A 178.2(3)
Cu1A S1A C5M N1M -39.0(2)
Cu1A S1A C5M N2M 143.0(2)
N2M C5M N1M C1M 0.3(4)
S1A C5M N1M C1M -177.8(2)
N3M C1M N1M C5M -0.4(4)
S2A C1M N1M C5M 179.0(2)
P1B Cu1B Br1B Cu2B 88.42(3)
P2B Cu1B Br1B Cu2B -145.34(3)
S1B Cu1B Br1B Cu2B -34.32(4)
P4B Cu2B Br1B Cu1B -130.24(3)
P3B Cu2B Br1B Cu1B 104.41(3)
S2B Cu2B Br1B Cu1B -7.26(3)
P1B Cu1B S1B C1Z -86.06(10)
P2B Cu1B S1B C1Z 136.13(10)
Br1B Cu1B S1B C1Z 28.45(11)
P4B Cu2B S2B C5Z 152.13(9)
P3B Cu2B S2B C5Z -71.14(9)
Br1B Cu2B S2B C5Z 37.01(9)
P2B Cu1B P1B C1N 173.64(10)
S1B Cu1B P1B C1N 43.68(10)
Br1B Cu1B P1B C1N -76.33(10)
P2B Cu1B P1B C1P 54.38(10)
S1B Cu1B P1B C1P -75.57(10)
Br1B Cu1B P1B C1P 164.42(10)
P2B Cu1B P1B C1O -65.54(10)
S1B Cu1B P1B C1O 164.50(9)
Br1B Cu1B P1B C1O 44.49(9)
P1B Cu1B P2B C1R -71.00(9)
S1B Cu1B P2B C1R 62.91(8)
Br1B Cu1B P2B C1R 178.34(8)
P1B Cu1B P2B C1Q 51.22(10)
S1B Cu1B P2B C1Q -174.87(9)
Br1B Cu1B P2B C1Q -59.44(10)
P1B Cu1B P2B C1S 172.48(9)
S1B Cu1B P2B C1S -53.61(10)
Br1B Cu1B P2B C1S 61.82(9)
P4B Cu2B P3B C1T -64.03(10)
S2B Cu2B P3B C1T 162.64(10)
Br1B Cu2B P3B C1T 46.89(10)
P4B Cu2B P3B C1V 60.90(10)
S2B Cu2B P3B C1V -72.43(9)
Br1B Cu2B P3B C1V 171.82(9)
P4B Cu2B P3B C1U 176.03(9)
S2B Cu2B P3B C1U 42.69(9)
Br1B Cu2B P3B C1U -73.06(9)
P3B Cu2B P4B C1X -176.39(8)
S2B Cu2B P4B C1X -46.90(9)
Br1B Cu2B P4B C1X 73.49(9)
P3B Cu2B P4B C1W -53.27(10)
S2B Cu2B P4B C1W 76.22(10)
Br1B Cu2B P4B C1W -163.40(10)
P3B Cu2B P4B C1Y 65.81(9)
S2B Cu2B P4B C1Y -164.71(8)
Br1B Cu2B P4B C1Y -44.32(9)
C1P P1B C1N C2N 160.4(2)
C1O P1B C1N C2N -91.9(2)
Cu1B P1B C1N C2N 34.4(2)
C1P P1B C1N C6N -21.2(3)
C1O P1B C1N C6N 86.5(3)
Cu1B P1B C1N C6N -147.2(2)
C6N C1N C2N C3N 0.9(4)
P1B C1N C2N C3N 179.4(2)
C1N C2N C3N C4N -0.4(4)
C2N C3N C4N C5N -0.6(5)
C3N C4N C5N C6N 1.1(5)
C4N C5N C6N C1N -0.6(5)
C2N C1N C6N C5N -0.4(5)
P1B C1N C6N C5N -178.8(3)
C1N P1B C1O C6O 175.8(2)
C1P P1B C1O C6O -78.2(2)
Cu1B P1B C1O C6O 47.7(2)
C1N P1B C1O C2O -2.3(2)
C1P P1B C1O C2O 103.7(2)
Cu1B P1B C1O C2O -130.4(2)
C6O C1O C2O C3O 1.3(4)
P1B C1O C2O C3O 179.4(2)
C1O C2O C3O C4O -0.1(5)
C2O C3O C4O C5O -0.6(5)
C3O C4O C5O C6O 0.1(5)
C4O C5O C6O C1O 1.2(4)
C2O C1O C6O C5O -1.9(4)
P1B C1O C6O C5O 180.0(2)
C1N P1B C1P C6P -70.6(2)
C1O P1B C1P C6P -177.8(2)
Cu1B P1B C1P C6P 56.7(2)
C1N P1B C1P C2P 109.9(3)
C1O P1B C1P C2P 2.6(3)
Cu1B P1B C1P C2P -122.8(2)
C6P C1P C2P C3P 0.8(5)
P1B C1P C2P C3P -179.7(3)
C1P C2P C3P C4P -1.0(6)
C2P C3P C4P C5P 0.7(6)
C3P C4P C5P C6P -0.1(5)
C2P C1P C6P C5P -0.2(4)
P1B C1P C6P C5P -179.8(2)
C4P C5P C6P C1P -0.1(5)
C1R P2B C1Q C6Q 12.0(3)
C1S P2B C1Q C6Q 119.1(2)
Cu1B P2B C1Q C6Q -115.8(2)
C1R P2B C1Q C2Q -171.9(2)
C1S P2B C1Q C2Q -64.8(2)
Cu1B P2B C1Q C2Q 60.3(2)
C6Q C1Q C2Q C3Q -4.8(4)
P2B C1Q C2Q C3Q 178.9(2)
C1Q C2Q C3Q C4Q 2.1(5)
C2Q C3Q C4Q C5Q 1.8(5)
C3Q C4Q C5Q C6Q -3.1(5)
C4Q C5Q C6Q C1Q 0.3(5)
C2Q C1Q C6Q C5Q 3.6(4)
P2B C1Q C6Q C5Q 179.7(3)
C1Q P2B C1R C2R -122.8(2)
C1S P2B C1R C2R 128.9(2)
Cu1B P2B C1R C2R 7.1(2)
C1Q P2B C1R C6R 56.4(2)
C1S P2B C1R C6R -51.9(2)
Cu1B P2B C1R C6R -173.70(17)
C6R C1R C2R C3R -1.6(4)
P2B C1R C2R C3R 177.6(2)
C1R C2R C3R C4R -0.6(4)
C2R C3R C4R C5R 1.6(4)
C3R C4R C5R C6R -0.2(4)
C4R C5R C6R C1R -2.0(4)
C2R C1R C6R C5R 2.9(4)
P2B C1R C6R C5R -176.3(2)
C1R P2B C1S C6S 124.0(3)
C1Q P2B C1S C6S 16.5(3)
Cu1B P2B C1S C6S -112.4(2)
C1R P2B C1S C2S -59.5(2)
C1Q P2B C1S C2S -167.0(2)
Cu1B P2B C1S C2S 64.1(2)
C6S C1S C2S C3S -0.8(4)
P2B C1S C2S C3S -177.5(2)
C1S C2S C3S C4S 0.9(5)
C2S C3S C4S C5S 0.0(5)
C3S C4S C5S C6S -1.1(5)
C4S C5S C6S C1S 1.3(6)
C2S C1S C6S C5S -0.3(5)
P2B C1S C6S C5S 176.2(3)
C1V P3B C1T C2T -106.1(2)
C1U P3B C1T C2T 146.9(2)
Cu2B P3B C1T C2T 22.8(3)
C1V P3B C1T C6T 75.0(2)
C1U P3B C1T C6T -32.0(2)
Cu2B P3B C1T C6T -156.16(19)
C6T C1T C2T C3T -2.4(5)
P3B C1T C2T C3T 178.7(3)
C1T C2T C3T C4T 1.3(6)
C2T C3T C4T C5T 0.6(6)
C3T C4T C5T C6T -1.3(5)
C4T C5T C6T C1T 0.3(5)
C2T C1T C6T C5T 1.6(4)
P3B C1T C6T C5T -179.5(2)
C1T P3B C1U C6U 118.1(2)
C1V P3B C1U C6U 8.5(3)
Cu2B P3B C1U C6U -113.5(2)
C1T P3B C1U C2U -67.2(2)
C1V P3B C1U C2U -176.8(2)
Cu2B P3B C1U C2U 61.2(2)
C6U C1U C2U C3U 1.9(4)
P3B C1U C2U C3U -172.9(2)
C1U C2U C3U C4U -0.2(5)
C2U C3U C4U C5U -1.5(5)
C3U C4U C5U C6U 1.4(5)
C2U C1U C6U C5U -2.0(4)
P3B C1U C6U C5U 172.6(2)
C4U C5U C6U C1U 0.3(5)
C1T P3B C1V C2V -9.5(3)
C1U P3B C1V C2V 98.4(2)
Cu2B P3B C1V C2V -141.0(2)
C1T P3B C1V C6V 172.12(19)
C1U P3B C1V C6V -80.0(2)
Cu2B P3B C1V C6V 40.6(2)
C6V C1V C2V C3V 0.8(4)
P3B C1V C2V C3V -177.5(2)
C1V C2V C3V C4V 0.5(5)
C2V C3V C4V C5V -1.0(5)
C3V C4V C5V C6V 0.1(4)
C4V C5V C6V C1V 1.3(4)
C2V C1V C6V C5V -1.7(4)
P3B C1V C6V C5V 176.7(2)
C1X P4B C1W C2W -179.9(2)
C1Y P4B C1W C2W -74.3(2)
Cu2B P4B C1W C2W 49.8(2)
C1X P4B C1W C6W 4.9(2)
C1Y P4B C1W C6W 110.6(2)
Cu2B P4B C1W C6W -125.3(2)
C6W C1W C2W C3W -1.9(4)
P4B C1W C2W C3W -177.3(2)
C1W C2W C3W C4W 1.3(5)
C2W C3W C4W C5W -0.1(6)
C3W C4W C5W C6W -0.4(6)
C4W C5W C6W C1W -0.2(5)
C2W C1W C6W C5W 1.4(4)
P4B C1W C6W C5W 176.5(2)
C1W P4B C1X C6X -112.6(2)
C1Y P4B C1X C6X 139.22(19)
Cu2B P4B C1X C6X 15.0(2)
C1W P4B C1X C2X 68.3(2)
C1Y P4B C1X C2X -39.9(2)
Cu2B P4B C1X C2X -164.11(17)
C6X C1X C2X C3X 0.3(4)
P4B C1X C2X C3X 179.4(2)
C1X C2X C3X C4X -0.6(4)
C2X C3X C4X C5X 0.5(4)
C3X C4X C5X C6X -0.1(4)
C2X C1X C6X C5X 0.1(4)
P4B C1X C6X C5X -179.03(19)
C4X C5X C6X C1X -0.2(4)
C1X P4B C1Y C2Y 124.5(2)
C1W P4B C1Y C2Y 16.2(2)
Cu2B P4B C1Y C2Y -108.1(2)
C1X P4B C1Y C6Y -60.6(2)
C1W P4B C1Y C6Y -168.91(19)
Cu2B P4B C1Y C6Y 66.80(19)
C6Y C1Y C2Y C3Y -1.9(4)
P4B C1Y C2Y C3Y 172.9(2)
C1Y C2Y C3Y C4Y 1.2(4)
C2Y C3Y C4Y C5Y 0.2(4)
C3Y C4Y C5Y C6Y -1.0(4)
C4Y C5Y C6Y C1Y 0.3(4)
C2Y C1Y C6Y C5Y 1.1(4)
P4B C1Y C6Y C5Y -174.1(2)
Cu1B S1B C1Z N1Z -5.7(2)
Cu1B S1B C1Z N2Z 174.2(2)
N1Z C1Z N2Z C3Z 2.0(4)
S1B C1Z N2Z C3Z -178.0(2)
C1Z N2Z C3Z N3Z 0.9(5)
N2Z C3Z N3Z C5Z -2.2(5)
C3Z N3Z C5Z N1Z 0.7(4)
C3Z N3Z C5Z S2B 178.6(2)
Cu2B S2B C5Z N3Z 149.9(2)
Cu2B S2B C5Z N1Z -32.3(2)
N2Z C1Z N1Z C5Z -3.5(4)
S1B C1Z N1Z C5Z 176.4(2)
N3Z C5Z N1Z C1Z 2.1(4)
S2B C5Z N1Z C1Z -175.8(2)
